data_7134776
loop_
_publ_author_name
'Evans, Matthew J.'
'Jones, Cameron'

_publ_section_title
;
 Unsymmetrical bis(anilido)xanthene ligands: development and use in the
 preparation of magnesium diamide complexes.
;
_journal_issue 63
_journal_name_full 'Chemical communications (Cambridge, England)'
_journal_page_first 11814
_journal_page_last 11817
_journal_paper_doi 10.1039/d5cc03202d
_journal_volume 61
_journal_year 2025
_chemical_formula_sum 'C80 H110 Mg N2 O3'
_chemical_formula_weight 1172.00
_space_group_crystal_system monoclinic
_space_group_IT_number 4
_space_group_name_Hall 'P 2yb'
_space_group_name_H-M_alt 'P 1 21 1'
_atom_sites_solution_hydrogens geom
_audit_creation_method SHELXL-2018/3
_audit_update_record
;
2025-06-05 deposited with the CCDC.	2025-07-02 downloaded from the CCDC.
;
_cell_angle_alpha 90
_cell_angle_beta 104.86(3)
_cell_angle_gamma 90
_cell_formula_units_Z 4
_cell_length_a 17.500(4)
_cell_length_b 17.780(4)
_cell_length_c 22.860(5)
_cell_measurement_reflns_used 28099
_cell_measurement_temperature 100(2)
_cell_measurement_theta_max 26.372
_cell_measurement_theta_min 0.922
_cell_volume 6875(3)
_computing_cell_refinement 'XDS (Kabsch, 2010)'
_computing_data_collection 'AS QEGUI'
_computing_data_reduction 'XDS (Kabsch, 2010)'
_computing_structure_refinement 'SHELXL-2018/3 (Sheldrick, 2018)'
_computing_structure_solution 'SHELXT 2018/2 (Sheldrick, 2018)'
_diffrn_ambient_temperature 100(2)
_diffrn_detector_area_resol_mean 13.3000
_diffrn_measured_fraction_theta_full 1.000
_diffrn_measured_fraction_theta_max 1.000
_diffrn_measurement_device_type MX1
_diffrn_measurement_method 'Omega Scan'
_diffrn_radiation_type Synchrotron
_diffrn_radiation_wavelength 0.71073
_diffrn_reflns_av_R_equivalents 0.0336
_diffrn_reflns_av_unetI/netI 0.0191
_diffrn_reflns_Laue_measured_fraction_full 1.000
_diffrn_reflns_Laue_measured_fraction_max 1.000
_diffrn_reflns_limit_h_max 21
_diffrn_reflns_limit_h_min -21
_diffrn_reflns_limit_k_max 22
_diffrn_reflns_limit_k_min -22
_diffrn_reflns_limit_l_max 28
_diffrn_reflns_limit_l_min -28
_diffrn_reflns_number 188359
_diffrn_reflns_point_group_measured_fraction_full 0.999
_diffrn_reflns_point_group_measured_fraction_max 0.999
_diffrn_reflns_theta_full 25.242
_diffrn_reflns_theta_max 26.372
_diffrn_reflns_theta_min 0.922
_diffrn_source 'MX1 Beamline Australian Synchrotron'
_exptl_absorpt_coefficient_mu 0.075
_exptl_absorpt_correction_T_max 'Value not reported by XDS'
_exptl_absorpt_correction_T_min 'Value not reported by XDS'
_exptl_absorpt_correction_type multi-scan
_exptl_absorpt_process_details 'XDS (Kabsch, 2010)'
_exptl_crystal_colour colourless
_exptl_crystal_density_diffrn 1.132
_exptl_crystal_description plate
_exptl_crystal_F_000 2560
_exptl_crystal_size_max 0.120
_exptl_crystal_size_mid 0.050
_exptl_crystal_size_min 0.030
_refine_diff_density_max 0.544
_refine_diff_density_min -0.281
_refine_diff_density_rms 0.043
_refine_ls_abs_structure_details
;
 Flack x determined using 12852 quotients [(I+)-(I-)]/[(I+)+(I-)]
 (Parsons, Flack and Wagner, Acta Cryst. B69 (2013) 249-259).
;
_refine_ls_abs_structure_Flack 0.49(3)
_refine_ls_extinction_method none
_refine_ls_goodness_of_fit_ref 1.032
_refine_ls_hydrogen_treatment constr
_refine_ls_matrix_type full
_refine_ls_number_parameters 1573
_refine_ls_number_reflns 28099
_refine_ls_number_restraints 174
_refine_ls_restrained_S_all 1.043
_refine_ls_R_factor_all 0.0376
_refine_ls_R_factor_gt 0.0367
_refine_ls_shift/su_max 0.001
_refine_ls_shift/su_mean 0.000
_refine_ls_structure_factor_coef Fsqd
_refine_ls_weighting_details 'w=1/[\s^2^(Fo^2^)+(0.0637P)^2^+1.0741P] where P=(Fo^2^+2Fc^2^)/3'
_refine_ls_weighting_scheme calc
_refine_ls_wR_factor_gt 0.0960
_refine_ls_wR_factor_ref 0.0969
_reflns_Friedel_coverage 0.933
_reflns_Friedel_fraction_full 0.999
_reflns_Friedel_fraction_max 0.998
_reflns_number_gt 27361
_reflns_number_total 28099
_reflns_threshold_expression 'I > 2\s(I)'
_cod_data_source_file d5cc03202d2.cif
_cod_data_source_block cj1748
_cod_depositor_comments 'Adding full bibliography for 7134774--7134781.cif.'
_cod_original_sg_symbol_H-M 'P 21'
_cod_database_code 7134776
_shelx_shelxl_version_number 2018/3
_shelx_space_group_comment
;
The symmetry employed for this shelxl refinement is uniquely defined
by the following loop, which should always be used as a source of
symmetry information in preference to the above space-group names.
They are only intended as comments.
;
_shelx_estimated_absorpt_t_min 0.991
_shelx_estimated_absorpt_t_max 0.998

loop_
_space_group_symop_operation_xyz
'x, y, z'
'-x, y+1/2, -z'

loop_
_atom_site_label
_atom_site_type_symbol
_atom_site_fract_x
_atom_site_fract_y
_atom_site_fract_z
_atom_site_U_iso_or_equiv
_atom_site_adp_type
_atom_site_occupancy
_atom_site_site_symmetry_order
_atom_site_calc_flag
_atom_site_refinement_flags_posn
_atom_site_refinement_flags_adp
_atom_site_refinement_flags_occupancy
_atom_site_disorder_assembly
_atom_site_disorder_group
Mg1 Mg 0.17786(4) 0.69327(3) 0.01536(3) 0.01905(13) Uani 1 1 d . . . . .
Mg2 Mg 0.82160(4) 0.31652(3) 0.48732(3) 0.01880(12) Uani 1 1 d . . . . .
O1 O 0.15762(8) 0.65485(7) 0.09481(6) 0.0201(3) Uani 1 1 d . . . . .
O2 O 0.08464(8) 0.63348(8) -0.03895(6) 0.0237(3) Uani 1 1 d . . . . .
O3 O 0.21893(9) 0.74555(8) -0.05039(6) 0.0246(3) Uani 1 1 d . . . . .
O4 O 0.83812(8) 0.35367(7) 0.40683(6) 0.0208(3) Uani 1 1 d . . . . .
O5 O 0.78577(8) 0.26149(8) 0.55445(6) 0.0242(3) Uani 1 1 d . . . . .
O6 O 0.90480(8) 0.38713(8) 0.53906(6) 0.0234(3) Uani 1 1 d . . . . .
N1 N 0.12830(10) 0.78569(9) 0.04901(7) 0.0206(3) Uani 1 1 d . . . . .
N2 N 0.25983(10) 0.60633(9) 0.04097(7) 0.0220(3) Uani 1 1 d . . . . .
N3 N 0.88954(9) 0.23250(9) 0.46209(7) 0.0201(3) Uani 1 1 d . . . . .
N4 N 0.72744(9) 0.39012(9) 0.45487(7) 0.0207(3) Uani 1 1 d . . . . .
C1 C 0.13399(11) 0.86141(10) 0.03079(8) 0.0204(4) Uani 1 1 d . . . . .
C2 C 0.08832(11) 0.88535(10) -0.02677(9) 0.0217(4) Uani 1 1 d . . . . .
C3 C 0.10643(12) 0.95386(11) -0.05027(9) 0.0246(4) Uani 1 1 d . . . . .
H3 H 0.076249 0.969326 -0.089111 0.030 Uiso 1 1 calc R U . . .
C4 C 0.16751(12) 1.00022(11) -0.01838(9) 0.0244(4) Uani 1 1 d . . . . .
C5 C 0.20686(12) 0.97885(11) 0.04017(9) 0.0234(4) Uani 1 1 d . . . . .
H5 H 0.245935 1.011512 0.063518 0.028 Uiso 1 1 calc R U . . .
C6 C 0.19105(11) 0.91099(11) 0.06601(9) 0.0216(4) Uani 1 1 d . . . . .
C7 C 0.01804(12) 0.83847(11) -0.06025(9) 0.0225(4) Uani 1 1 d . . . . .
H7 H 0.034717 0.784516 -0.056178 0.027 Uiso 1 1 calc R U . . .
C8 C -0.05006(12) 0.84754(13) -0.02967(10) 0.0299(4) Uani 1 1 d . . . . .
H8A H -0.031724 0.832124 0.013267 0.036 Uiso 1 1 calc R U . . .
H8B H -0.065588 0.901160 -0.030731 0.036 Uiso 1 1 calc R U . . .
C9 C -0.12198(13) 0.80026(13) -0.06095(10) 0.0323(5) Uani 1 1 d . . . . .
H9A H -0.107787 0.746249 -0.057340 0.039 Uiso 1 1 calc R U . . .
H9B H -0.165131 0.808574 -0.040887 0.039 Uiso 1 1 calc R U . . .
C10 C -0.15028(13) 0.82168(13) -0.12773(11) 0.0332(5) Uani 1 1 d . . . . .
H10Q H -0.167536 0.874888 -0.131277 0.040 Uiso 1 1 calc R U . . .
H10R H -0.196158 0.790070 -0.147607 0.040 Uiso 1 1 calc R U . . .
C11 C -0.08415(13) 0.81083(13) -0.15948(10) 0.0329(5) Uani 1 1 d . . . . .
H11G H -0.070417 0.756794 -0.159273 0.039 Uiso 1 1 calc R U . . .
H11H H -0.102764 0.827273 -0.202151 0.039 Uiso 1 1 calc R U . . .
C12 C -0.01075(14) 0.85588(14) -0.12808(10) 0.0341(5) Uani 1 1 d . . . . .
H12W H -0.022869 0.910215 -0.133423 0.041 Uiso 1 1 calc R U . . .
H12X H 0.032242 0.844589 -0.147693 0.041 Uiso 1 1 calc R U . . .
C13 C 0.18954(13) 1.07152(11) -0.04658(9) 0.0266(4) Uani 1 1 d . . . . .
H13 H 0.237504 1.092921 -0.017749 0.032 Uiso 1 1 calc R U . . .
C14 C 0.12404(14) 1.13120(12) -0.05606(11) 0.0326(5) Uani 1 1 d . . . . .
H14A H 0.074586 1.110149 -0.082147 0.039 Uiso 1 1 calc R U . . .
H14B H 0.114180 1.144063 -0.016493 0.039 Uiso 1 1 calc R U . . .
C15 C 0.14599(16) 1.20282(13) -0.08536(13) 0.0422(6) Uani 1 1 d . . . . .
H15A H 0.101260 1.238681 -0.092730 0.051 Uiso 1 1 calc R U . . .
H15B H 0.192194 1.226962 -0.057464 0.051 Uiso 1 1 calc R U . . .
C16 C 0.16544(18) 1.18492(16) -0.14441(12) 0.0485(7) Uani 1 1 d . . . . .
H16A H 0.180954 1.231679 -0.161890 0.058 Uiso 1 1 calc R U . . .
H16B H 0.117918 1.164441 -0.173358 0.058 Uiso 1 1 calc R U . . .
C17 C 0.23222(18) 1.12817(15) -0.13533(12) 0.0463(6) Uani 1 1 d . . . . .
H17A H 0.280989 1.150204 -0.109038 0.056 Uiso 1 1 calc R U . . .
H17B H 0.242510 1.116066 -0.174889 0.056 Uiso 1 1 calc R U . . .
C18 C 0.21110(17) 1.05570(14) -0.10617(12) 0.0392(5) Uani 1 1 d . . . . .
H18A H 0.165913 1.030832 -0.134624 0.047 Uiso 1 1 calc R U . . .
H18B H 0.256667 1.020792 -0.098523 0.047 Uiso 1 1 calc R U . . .
C19 C 0.23613(11) 0.89089(11) 0.13047(9) 0.0227(4) Uani 1 1 d . . . . .
H19 H 0.199869 0.859442 0.147764 0.027 Uiso 1 1 calc R U . . .
C20 C 0.31002(13) 0.84355(13) 0.13346(10) 0.0318(5) Uani 1 1 d . . . . .
H20A H 0.348640 0.873410 0.118246 0.038 Uiso 1 1 calc R U . . .
H20B H 0.295606 0.798703 0.107286 0.038 Uiso 1 1 calc R U . . .
C21 C 0.34780(14) 0.81857(14) 0.19891(10) 0.0361(5) Uani 1 1 d . . . . .
H21A H 0.310711 0.785099 0.212719 0.043 Uiso 1 1 calc R U . . .
H21B H 0.396502 0.789595 0.200148 0.043 Uiso 1 1 calc R U . . .
C22 C 0.36808(14) 0.88528(14) 0.24145(10) 0.0361(5) Uani 1 1 d . . . . .
H22A H 0.410199 0.915365 0.230835 0.043 Uiso 1 1 calc R U . . .
H22B H 0.388517 0.866971 0.283466 0.043 Uiso 1 1 calc R U . . .
C23 C 0.29624(15) 0.93468(14) 0.23778(10) 0.0370(5) Uani 1 1 d . . . . .
H23A H 0.312074 0.979670 0.263552 0.044 Uiso 1 1 calc R U . . .
H23B H 0.256689 0.906562 0.253279 0.044 Uiso 1 1 calc R U . . .
C24 C 0.25900(14) 0.95942(12) 0.17214(10) 0.0325(5) Uani 1 1 d . . . . .
H24A H 0.211365 0.990139 0.170656 0.039 Uiso 1 1 calc R U . . .
H24B H 0.297126 0.990918 0.157718 0.039 Uiso 1 1 calc R U . . .
C25 C 0.11849(10) 0.70054(10) 0.12695(8) 0.0196(3) Uani 1 1 d . . . . .
C26 C 0.10146(11) 0.77204(11) 0.09960(8) 0.0211(4) Uani 1 1 d . . . . .
C27 C 0.06045(12) 0.82095(11) 0.12885(9) 0.0234(4) Uani 1 1 d . . . . .
H27 H 0.045246 0.869113 0.111819 0.028 Uiso 1 1 calc R U . . .
C28 C 0.04131(12) 0.80057(11) 0.18258(9) 0.0264(4) Uani 1 1 d . . . . .
C29 C 0.06372(12) 0.73058(11) 0.20855(9) 0.0244(4) Uani 1 1 d . . . . .
H29 H 0.051587 0.717597 0.245469 0.029 Uiso 1 1 calc R U . . .
C30 C 0.10418(11) 0.67872(10) 0.18077(9) 0.0206(4) Uani 1 1 d . . . . .
C31 C 0.13333(11) 0.60257(10) 0.20962(8) 0.0202(4) Uani 1 1 d . . . . .
C32 C 0.19163(11) 0.56677(10) 0.17806(8) 0.0202(4) Uani 1 1 d . . . . .
C33 C 0.23838(12) 0.50386(11) 0.20246(9) 0.0234(4) Uani 1 1 d . . . . .
H33 H 0.232637 0.481687 0.238898 0.028 Uiso 1 1 calc R U . . .
C34 C 0.29246(12) 0.47415(11) 0.17388(9) 0.0245(4) Uani 1 1 d . . . . .
C35 C 0.30249(12) 0.50674(11) 0.12052(9) 0.0242(4) Uani 1 1 d . . . . .
H35 H 0.340945 0.486448 0.102215 0.029 Uiso 1 1 calc R U . . .
C36 C 0.25696(11) 0.56885(11) 0.09333(9) 0.0215(4) Uani 1 1 d . . . . .
C37 C 0.20184(11) 0.59477(10) 0.12449(9) 0.0204(4) Uani 1 1 d . . . . .
C38 C 0.0458(3) 0.92647(15) 0.23336(15) 0.0623(9) Uani 1 1 d D U . . .
H38A H 0.059044 0.950306 0.198571 0.093 Uiso 1 1 calc R U . . .
H38B H 0.094569 0.913387 0.263727 0.093 Uiso 1 1 calc R U . . .
H38C H 0.014663 0.961422 0.251079 0.093 Uiso 1 1 calc R U . . .
C39 C -0.00155(16) 0.85634(13) 0.21298(11) 0.0378(5) Uani 1 1 d D . . . .
H39A H -0.052267 0.870307 0.184345 0.045 Uiso 1 1 calc R U . . .
H39B H -0.013781 0.832002 0.248464 0.045 Uiso 1 1 calc R U . . .
C40 C 0.06185(13) 0.55051(12) 0.20493(11) 0.0302(4) Uani 1 1 d . . . . .
H40A H 0.035097 0.542131 0.162212 0.045 Uiso 1 1 calc R U . . .
H40B H 0.024987 0.573970 0.225279 0.045 Uiso 1 1 calc R U . . .
H40C H 0.079893 0.502247 0.224293 0.045 Uiso 1 1 calc R U . . .
C41 C 0.17544(13) 0.61507(12) 0.27682(9) 0.0289(4) Uani 1 1 d . . . . .
H41A H 0.195081 0.566859 0.295514 0.043 Uiso 1 1 calc R U . . .
H41B H 0.138110 0.636645 0.297662 0.043 Uiso 1 1 calc R U . . .
H41C H 0.219917 0.649677 0.280043 0.043 Uiso 1 1 calc R U . . .
C42 C 0.32416(13) 0.36622(12) 0.25241(10) 0.0292(4) Uani 1 1 d . . . . .
H42A H 0.268590 0.350634 0.241097 0.044 Uiso 1 1 calc R U . . .
H42B H 0.333263 0.400388 0.287156 0.044 Uiso 1 1 calc R U . . .
H42C H 0.358004 0.321804 0.263203 0.044 Uiso 1 1 calc R U . . .
C43 C 0.34382(13) 0.40646(12) 0.19911(10) 0.0292(4) Uani 1 1 d . . . . .
H43A H 0.399544 0.423320 0.211869 0.035 Uiso 1 1 calc R U . . .
H43B H 0.339709 0.369605 0.165983 0.035 Uiso 1 1 calc R U . . .
C44 C 0.32294(12) 0.58493(11) 0.01534(9) 0.0231(4) Uani 1 1 d . . . . .
C45 C 0.39952(12) 0.61431(12) 0.03896(9) 0.0260(4) Uani 1 1 d . . . . .
C46 C 0.46035(13) 0.59447(14) 0.01256(10) 0.0323(5) Uani 1 1 d . . . . .
H46 H 0.511780 0.614152 0.029319 0.039 Uiso 1 1 calc R U . . .
C47 C 0.44857(14) 0.54725(15) -0.03704(10) 0.0364(5) Uani 1 1 d . . . . .
C48 C 0.37254(14) 0.51900(14) -0.06025(10) 0.0337(5) Uani 1 1 d . . . . .
H48 H 0.363072 0.486786 -0.094520 0.040 Uiso 1 1 calc R U . . .
C49 C 0.30965(13) 0.53605(12) -0.03525(9) 0.0266(4) Uani 1 1 d . . . . .
C50 C 0.41784(12) 0.66884(13) 0.09212(10) 0.0291(4) Uani 1 1 d . . . . .
H50 H 0.366897 0.681718 0.101919 0.035 Uiso 1 1 calc R U . . .
C51 C 0.47263(15) 0.63370(15) 0.14849(11) 0.0390(5) Uani 1 1 d . . . . .
H51A H 0.447846 0.588396 0.159750 0.059 Uiso 1 1 calc R U . . .
H51B H 0.482154 0.669899 0.181907 0.059 Uiso 1 1 calc R U . . .
H51C H 0.522996 0.620274 0.139946 0.059 Uiso 1 1 calc R U . . .
C52 C 0.45411(16) 0.74190(15) 0.07618(12) 0.0409(5) Uani 1 1 d . . . . .
H52A H 0.505602 0.731126 0.068502 0.061 Uiso 1 1 calc R U . . .
H52B H 0.461024 0.777350 0.109955 0.061 Uiso 1 1 calc R U . . .
H52C H 0.418942 0.763998 0.039862 0.061 Uiso 1 1 calc R U . . .
C53 C 0.51893(16) 0.5294(2) -0.06279(13) 0.0488(7) Uani 1 1 d . . . . .
H53 H 0.552522 0.575644 -0.054435 0.059 Uiso 1 1 calc R U . . .
C54 C 0.5696(2) 0.4691(3) -0.02716(17) 0.0780(13) Uani 1 1 d . . . . .
H54A H 0.583479 0.482512 0.015867 0.117 Uiso 1 1 calc R U . . .
H54B H 0.617939 0.463937 -0.040945 0.117 Uiso 1 1 calc R U . . .
H54C H 0.540630 0.421409 -0.033002 0.117 Uiso 1 1 calc R U . . .
C55 C 0.49950(17) 0.5211(2) -0.12927(13) 0.0510(7) Uani 1 1 d . . . . .
H55A H 0.469625 0.474449 -0.141033 0.076 Uiso 1 1 calc R U . . .
H55B H 0.548446 0.519183 -0.142553 0.076 Uiso 1 1 calc R U . . .
H55C H 0.467547 0.564000 -0.148312 0.076 Uiso 1 1 calc R U . . .
C56 C 0.22812(13) 0.50304(12) -0.06132(10) 0.0280(4) Uani 1 1 d . . . . .
H56 H 0.188856 0.539249 -0.052397 0.034 Uiso 1 1 calc R U . . .
C57 C 0.21756(16) 0.42804(13) -0.03084(11) 0.0373(5) Uani 1 1 d . . . . .
H57A H 0.255405 0.391149 -0.038586 0.056 Uiso 1 1 calc R U . . .
H57B H 0.163615 0.409457 -0.047384 0.056 Uiso 1 1 calc R U . . .
H57C H 0.226933 0.435716 0.012883 0.056 Uiso 1 1 calc R U . . .
C58 C 0.20749(14) 0.49217(13) -0.13022(10) 0.0335(5) Uani 1 1 d . . . . .
H58A H 0.217091 0.539170 -0.149569 0.050 Uiso 1 1 calc R U . . .
H58B H 0.151657 0.478218 -0.144831 0.050 Uiso 1 1 calc R U . . .
H58C H 0.240544 0.452184 -0.140229 0.050 Uiso 1 1 calc R U . . .
C59 C 0.05245(12) 0.57071(12) -0.01075(10) 0.0266(4) Uani 1 1 d . . . . .
H59A H 0.023590 0.589670 0.018254 0.032 Uiso 1 1 calc R U . . .
H59B H 0.095359 0.536924 0.010962 0.032 Uiso 1 1 calc R U . . .
C60 C -0.00343(13) 0.52954(12) -0.06299(10) 0.0299(4) Uani 1 1 d . . . . .
H60A H -0.048900 0.507848 -0.050490 0.036 Uiso 1 1 calc R U . . .
H60B H 0.024271 0.488970 -0.078985 0.036 Uiso 1 1 calc R U . . .
C61 C -0.02984(13) 0.59217(12) -0.10954(10) 0.0293(4) Uani 1 1 d . . . . .
H61A H -0.050410 0.571649 -0.150854 0.035 Uiso 1 1 calc R U . . .
H61B H -0.070608 0.624536 -0.099335 0.035 Uiso 1 1 calc R U . . .
C62 C 0.04685(12) 0.63426(11) -0.10348(9) 0.0251(4) Uani 1 1 d . . . . .
H62A H 0.080287 0.608750 -0.126409 0.030 Uiso 1 1 calc R U . . .
H62B H 0.036672 0.686468 -0.118524 0.030 Uiso 1 1 calc R U . . .
C63 C 0.22846(13) 0.70886(12) -0.10491(9) 0.0269(4) Uani 1 1 d . . . . .
H63A H 0.188883 0.727603 -0.141056 0.032 Uiso 1 1 calc R U . . .
H63B H 0.222536 0.653681 -0.102240 0.032 Uiso 1 1 calc R U . . .
C64 C 0.31122(13) 0.72903(13) -0.10801(10) 0.0305(4) Uani 1 1 d . . . . .
H64A H 0.316368 0.726580 -0.150095 0.037 Uiso 1 1 calc R U . . .
H64B H 0.350885 0.695278 -0.082195 0.037 Uiso 1 1 calc R U . . .
C65 C 0.32034(12) 0.80981(12) -0.08401(9) 0.0274(4) Uani 1 1 d . . . . .
H65A H 0.375809 0.820172 -0.061897 0.033 Uiso 1 1 calc R U . . .
H65B H 0.304003 0.846395 -0.117548 0.033 Uiso 1 1 calc R U . . .
C66 C 0.26618(14) 0.81410(13) -0.04177(11) 0.0351(5) Uani 1 1 d . . . . .
H66A H 0.297739 0.818040 0.000766 0.042 Uiso 1 1 calc R U . . .
H66B H 0.231463 0.858773 -0.051409 0.042 Uiso 1 1 calc R U . . .
C67 C 0.88919(11) 0.15526(10) 0.47826(8) 0.0202(4) Uani 1 1 d . . . . .
C68 C 0.83384(11) 0.10529(11) 0.44156(8) 0.0205(4) Uani 1 1 d . . . . .
C69 C 0.82516(11) 0.03258(11) 0.46220(9) 0.0219(4) Uani 1 1 d . . . . .
H69 H 0.787998 -0.000436 0.437256 0.026 Uiso 1 1 calc R U . . .
C70 C 0.86954(12) 0.00710(11) 0.51844(9) 0.0231(4) Uani 1 1 d . . . . .
C71 C 0.92603(12) 0.05550(11) 0.55230(9) 0.0233(4) Uani 1 1 d . . . . .
H71 H 0.958139 0.038390 0.589989 0.028 Uiso 1 1 calc R U . . .
C72 C 0.93770(11) 0.12827(10) 0.53335(9) 0.0210(4) Uani 1 1 d . . . . .
C73 C 0.85761(12) -0.06931(11) 0.54492(9) 0.0242(4) Uani 1 1 d . . . . .
H73 H 0.911191 -0.091374 0.562312 0.029 Uiso 1 1 calc R U . . .
C74 C 0.81086(15) -0.12573(12) 0.49911(10) 0.0328(5) Uani 1 1 d . . . . .
H74A H 0.838046 -0.133467 0.466564 0.039 Uiso 1 1 calc R U . . .
H74B H 0.757663 -0.105045 0.480468 0.039 Uiso 1 1 calc R U . . .
C75 C 0.80244(16) -0.20146(12) 0.52883(11) 0.0373(5) Uani 1 1 d . . . . .
H75A H 0.770495 -0.236085 0.498245 0.045 Uiso 1 1 calc R U . . .
H75B H 0.855341 -0.224204 0.544711 0.045 Uiso 1 1 calc R U . . .
C76 C 0.76280(16) -0.19113(14) 0.58033(12) 0.0413(6) Uani 1 1 d . . . . .
H76A H 0.760083 -0.240195 0.600166 0.050 Uiso 1 1 calc R U . . .
H76B H 0.708088 -0.172793 0.563817 0.050 Uiso 1 1 calc R U . . .
C77 C 0.80838(16) -0.13510(14) 0.62701(11) 0.0388(5) Uani 1 1 d . . . . .
H77A H 0.861208 -0.155913 0.646632 0.047 Uiso 1 1 calc R U . . .
H77B H 0.779818 -0.127210 0.658707 0.047 Uiso 1 1 calc R U . . .
C78 C 0.81794(14) -0.05967(13) 0.59738(10) 0.0327(5) Uani 1 1 d . . . . .
H78A H 0.850353 -0.025539 0.628138 0.039 Uiso 1 1 calc R U . . .
H78B H 0.765310 -0.036252 0.581818 0.039 Uiso 1 1 calc R U . . .
C79 C 0.78369(11) 0.13002(11) 0.37980(9) 0.0230(4) Uani 1 1 d . . . . .
H79 H 0.787450 0.186057 0.378015 0.028 Uiso 1 1 calc R U . . .
C80 C 0.81638(13) 0.09796(14) 0.32866(9) 0.0310(4) Uani 1 1 d . . . . .
H80A H 0.872924 0.111412 0.335844 0.037 Uiso 1 1 calc R U . . .
H80B H 0.812187 0.042426 0.328286 0.037 Uiso 1 1 calc R U . . .
C81 C 0.77006(15) 0.12941(16) 0.26736(10) 0.0401(5) Uani 1 1 d . . . . .
H81A H 0.776792 0.184675 0.266959 0.048 Uiso 1 1 calc R U . . .
H81B H 0.791181 0.107783 0.234779 0.048 Uiso 1 1 calc R U . . .
C82 C 0.68228(16) 0.11043(15) 0.25558(10) 0.0404(6) Uani 1 1 d . . . . .
H82A H 0.652978 0.133206 0.216793 0.048 Uiso 1 1 calc R U . . .
H82B H 0.675132 0.055226 0.252249 0.048 Uiso 1 1 calc R U . . .
C83 C 0.64913(13) 0.13982(14) 0.30657(11) 0.0360(5) Uani 1 1 d . . . . .
H83A H 0.593170 0.124236 0.299326 0.043 Uiso 1 1 calc R U . . .
H83B H 0.650874 0.195478 0.306839 0.043 Uiso 1 1 calc R U . . .
C84 C 0.69602(12) 0.11009(13) 0.36825(10) 0.0290(4) Uani 1 1 d . . . . .
H84A H 0.674632 0.132176 0.400524 0.035 Uiso 1 1 calc R U . . .
H84B H 0.690055 0.054788 0.369483 0.035 Uiso 1 1 calc R U . . .
C85 C 1.00502(11) 0.17478(11) 0.57124(9) 0.0225(4) Uani 1 1 d . . . . .
H85 H 1.000121 0.226924 0.554294 0.027 Uiso 1 1 calc R U . . .
C86 C 1.08493(12) 0.14239(12) 0.56636(10) 0.0288(4) Uani 1 1 d . . . . .
H86A H 1.088794 0.089169 0.579527 0.035 Uiso 1 1 calc R U . . .
H86B H 1.087044 0.143702 0.523507 0.035 Uiso 1 1 calc R U . . .
C87 C 1.15554(13) 0.18603(14) 0.60486(10) 0.0326(5) Uani 1 1 d . . . . .
H87A H 1.205331 0.161828 0.601825 0.039 Uiso 1 1 calc R U . . .
H87B H 1.154903 0.238078 0.589359 0.039 Uiso 1 1 calc R U . . .
C88 C 1.15237(12) 0.18785(12) 0.67106(10) 0.0294(4) Uani 1 1 d . . . . .
H88A H 1.157235 0.136038 0.687461 0.035 Uiso 1 1 calc R U . . .
H88B H 1.197356 0.217687 0.695029 0.035 Uiso 1 1 calc R U . . .
C89 C 1.07513(12) 0.22234(12) 0.67694(9) 0.0267(4) Uani 1 1 d . . . . .
H89A H 1.072684 0.275655 0.664109 0.032 Uiso 1 1 calc R U . . .
H89B H 1.073320 0.220864 0.719854 0.032 Uiso 1 1 calc R U . . .
C90 C 1.00358(12) 0.18002(11) 0.63812(9) 0.0246(4) Uani 1 1 d . . . . .
H90A H 0.954575 0.205987 0.640870 0.030 Uiso 1 1 calc R U . . .
H90B H 1.002490 0.128588 0.654489 0.030 Uiso 1 1 calc R U . . .
C91 C 0.89069(11) 0.31640(11) 0.38105(8) 0.0199(3) Uani 1 1 d . . . . .
C92 C 0.92051(11) 0.25076(10) 0.41443(8) 0.0205(4) Uani 1 1 d . . . . .
C93 C 0.97822(11) 0.21203(11) 0.39300(9) 0.0229(4) Uani 1 1 d . . . . .
H93 H 1.002577 0.168664 0.414052 0.027 Uiso 1 1 calc R U . . .
C94 C 1.00048(12) 0.23605(11) 0.34134(9) 0.0243(4) Uani 1 1 d . . . . .
C95 C 0.96418(12) 0.29845(11) 0.30872(9) 0.0247(4) Uani 1 1 d . . . . .
H95 H 0.978594 0.313293 0.273083 0.030 Uiso 1 1 calc R U . . .
C96 C 0.90641(11) 0.33965(10) 0.32806(9) 0.0209(4) Uani 1 1 d . . . . .
C97 C 0.86140(11) 0.40506(11) 0.29084(9) 0.0217(4) Uani 1 1 d . . . . .
C98 C 0.79511(11) 0.43299(11) 0.31814(9) 0.0212(4) Uani 1 1 d . . . . .
C99 C 0.73811(12) 0.48565(11) 0.28841(9) 0.0257(4) Uani 1 1 d . . . . .
H99 H 0.741183 0.506132 0.250699 0.031 Uiso 1 1 calc R U . . .
C100 C 0.67727(12) 0.50800(12) 0.31373(9) 0.0263(4) Uani 1 1 d . . . . .
C101 C 0.67178(12) 0.47910(11) 0.36943(9) 0.0246(4) Uani 1 1 d . . . . .
H101 H 0.630404 0.495730 0.386250 0.030 Uiso 1 1 calc R U . . .
C102 C 0.72648(11) 0.42585(10) 0.40094(9) 0.0211(4) Uani 1 1 d . . . . .
C103 C 0.78694(11) 0.40646(10) 0.37275(9) 0.0201(4) Uani 1 1 d . . . . .
C104 C 1.02817(16) 0.12568(15) 0.28023(12) 0.0433(6) Uani 1 1 d . . . . .
H10K H 0.988702 0.143151 0.244195 0.065 Uiso 1 1 calc R U . . .
H10L H 1.003166 0.091230 0.303207 0.065 Uiso 1 1 calc R U . . .
H10M H 1.070754 0.099421 0.267902 0.065 Uiso 1 1 calc R U . . .
C105 C 1.06209(12) 0.19268(12) 0.31957(10) 0.0281(4) Uani 1 1 d . . . . .
H10A H 1.103260 0.174756 0.355093 0.034 Uiso 1 1 calc R U . . .
H10B H 1.087750 0.226896 0.296198 0.034 Uiso 1 1 calc R U . . .
C106 C 0.82421(13) 0.37690(12) 0.22595(9) 0.0296(4) Uani 1 1 d . . . . .
H10H H 0.788772 0.334612 0.227281 0.044 Uiso 1 1 calc R U . . .
H10I H 0.866110 0.360415 0.207485 0.044 Uiso 1 1 calc R U . . .
H10J H 0.794110 0.417776 0.201845 0.044 Uiso 1 1 calc R U . . .
C107 C 0.91874(13) 0.47000(12) 0.28866(11) 0.0294(4) Uani 1 1 d . . . . .
H10E H 0.889927 0.510951 0.263794 0.044 Uiso 1 1 calc R U . . .
H10F H 0.960836 0.451992 0.271005 0.044 Uiso 1 1 calc R U . . .
H10G H 0.941983 0.488427 0.329780 0.044 Uiso 1 1 calc R U . . .
C108 C 0.64295(14) 0.64410(14) 0.28611(13) 0.0417(6) Uani 1 1 d . . . . .
H10N H 0.687194 0.649950 0.267501 0.063 Uiso 1 1 calc R U . . .
H10O H 0.660209 0.657716 0.329030 0.063 Uiso 1 1 calc R U . . .
H10P H 0.599387 0.677035 0.265618 0.063 Uiso 1 1 calc R U . . .
C109 C 0.61533(12) 0.56347(12) 0.28026(10) 0.0297(4) Uani 1 1 d . . . . .
H10C H 0.599739 0.549762 0.236838 0.036 Uiso 1 1 calc R U . . .
H10D H 0.567828 0.559068 0.296004 0.036 Uiso 1 1 calc R U . . .
C110 C 0.66339(11) 0.40789(10) 0.48069(9) 0.0212(4) Uani 1 1 d . . . . .
C111 C 0.67267(12) 0.46277(11) 0.52652(9) 0.0238(4) Uani 1 1 d . . . . .
C112 C 0.60981(12) 0.47822(11) 0.55232(10) 0.0254(4) Uani 1 1 d . . . . .
H112 H 0.616872 0.515229 0.583224 0.030 Uiso 1 1 calc R U . . .
C113 C 0.53755(12) 0.44134(11) 0.53433(9) 0.0249(4) Uani 1 1 d . . . . .
C114 C 0.52969(12) 0.38656(11) 0.48926(9) 0.0252(4) Uani 1 1 d . . . . .
H114 H 0.480991 0.360270 0.476446 0.030 Uiso 1 1 calc R U . . .
C115 C 0.59048(12) 0.36909(11) 0.46246(9) 0.0239(4) Uani 1 1 d . . . . .
C116 C 0.74948(13) 0.50655(12) 0.54774(10) 0.0295(4) Uani 1 1 d . . . . .
H116 H 0.791886 0.476864 0.536165 0.035 Uiso 1 1 calc R U . . .
C117 C 0.77508(13) 0.51825(13) 0.61625(11) 0.0336(5) Uani 1 1 d . . . . .
H11D H 0.827975 0.540704 0.627508 0.050 Uiso 1 1 calc R U . . .
H11E H 0.776091 0.469678 0.636696 0.050 Uiso 1 1 calc R U . . .
H11F H 0.737566 0.551881 0.628473 0.050 Uiso 1 1 calc R U . . .
C118 C 0.74366(18) 0.58249(15) 0.51546(13) 0.0459(6) Uani 1 1 d . . . . .
H11A H 0.703432 0.613527 0.526782 0.069 Uiso 1 1 calc R U . . .
H11B H 0.728904 0.574497 0.471581 0.069 Uiso 1 1 calc R U . . .
H11C H 0.794900 0.608096 0.527350 0.069 Uiso 1 1 calc R U . . .
C119 C 0.46817(12) 0.45881(12) 0.56105(10) 0.0289(4) Uani 1 1 d . . . . .
H119 H 0.446869 0.409676 0.571173 0.035 Uiso 1 1 calc R U . . .
C120 C 0.49123(13) 0.50477(15) 0.61929(11) 0.0349(5) Uani 1 1 d . . . . .
H12K H 0.535509 0.480270 0.648009 0.052 Uiso 1 1 calc R U . . .
H12L H 0.445994 0.508138 0.637062 0.052 Uiso 1 1 calc R U . . .
H12M H 0.507017 0.555442 0.610201 0.052 Uiso 1 1 calc R U . . .
C121 C 0.40190(14) 0.49799(18) 0.51499(12) 0.0431(6) Uani 1 1 d . . . . .
H12T H 0.420720 0.546666 0.504170 0.065 Uiso 1 1 calc R U . . .
H12U H 0.356902 0.505884 0.532448 0.065 Uiso 1 1 calc R U . . .
H12V H 0.385388 0.466659 0.478660 0.065 Uiso 1 1 calc R U . . .
C122 C 0.57761(12) 0.30765(13) 0.41426(10) 0.0290(4) Uani 1 1 d . . . . .
H122 H 0.630432 0.293604 0.408295 0.035 Uiso 1 1 calc R U . . .
C123 C 0.52635(18) 0.33528(15) 0.35378(11) 0.0444(6) Uani 1 1 d . . . . .
H12Q H 0.473132 0.346580 0.357813 0.067 Uiso 1 1 calc R U . . .
H12R H 0.523237 0.296174 0.323046 0.067 Uiso 1 1 calc R U . . .
H12S H 0.549726 0.380864 0.341578 0.067 Uiso 1 1 calc R U . . .
C124 C 0.54073(15) 0.23694(13) 0.43337(11) 0.0367(5) Uani 1 1 d . . . . .
H12N H 0.569050 0.223352 0.474799 0.055 Uiso 1 1 calc R U . . .
H12O H 0.544425 0.195534 0.405929 0.055 Uiso 1 1 calc R U . . .
H12P H 0.485055 0.246568 0.431631 0.055 Uiso 1 1 calc R U . . .
C125 C 0.74169(14) 0.19087(13) 0.54255(11) 0.0340(5) Uani 1 1 d . . . . .
H12I H 0.778462 0.147566 0.548999 0.041 Uiso 1 1 calc R U . . .
H12J H 0.708865 0.189546 0.500272 0.041 Uiso 1 1 calc R U . . .
C126 C 0.68973(12) 0.18760(12) 0.58645(9) 0.0272(4) Uani 1 1 d . . . . .
H12C H 0.711753 0.152239 0.619984 0.033 Uiso 1 1 calc R U . . .
H12D H 0.635448 0.171453 0.565579 0.033 Uiso 1 1 calc R U . . .
C127 C 0.68986(13) 0.26807(13) 0.61005(10) 0.0307(4) Uani 1 1 d . . . . .
H12G H 0.647222 0.298412 0.583715 0.037 Uiso 1 1 calc R U . . .
H12H H 0.683665 0.268792 0.651898 0.037 Uiso 1 1 calc R U . . .
C128 C 0.77067(13) 0.29646(12) 0.60783(10) 0.0276(4) Uani 1 1 d . . . . .
H12A H 0.770677 0.351953 0.604311 0.033 Uiso 1 1 calc R U . . .
H12B H 0.811299 0.281447 0.644709 0.033 Uiso 1 1 calc R U . . .
C129 C 0.93470(12) 0.45108(11) 0.51121(9) 0.0254(4) Uani 1 1 d . . . . .
H12E H 0.890567 0.480914 0.486100 0.030 Uiso 1 1 calc R U . . .
H12F H 0.968997 0.433803 0.485525 0.030 Uiso 1 1 calc R U . . .
C130 C 0.98148(13) 0.49703(12) 0.56418(10) 0.0298(4) Uani 1 1 d . . . . .
H13C H 0.946806 0.531473 0.579725 0.036 Uiso 1 1 calc R U . . .
H13D H 1.023599 0.526528 0.553017 0.036 Uiso 1 1 calc R U . . .
C131 C 1.01602(13) 0.43592(13) 0.61010(10) 0.0318(5) Uani 1 1 d . . . . .
H13E H 1.061659 0.410808 0.600251 0.038 Uiso 1 1 calc R U . . .
H13F H 1.032561 0.456439 0.651697 0.038 Uiso 1 1 calc R U . . .
C132 C 0.94627(12) 0.38272(12) 0.60266(9) 0.0280(4) Uani 1 1 d . . . . .
H13A H 0.964634 0.330740 0.613796 0.034 Uiso 1 1 calc R U . . .
H13B H 0.911500 0.398644 0.628395 0.034 Uiso 1 1 calc R U . . .
C133 C 0.4309(2) 0.23122(19) 0.57543(16) 0.0617(8) Uani 1 1 d . . . . .
H13G H 0.390493 0.244041 0.596563 0.093 Uiso 1 1 calc R U . . .
H13H H 0.405392 0.210650 0.535418 0.093 Uiso 1 1 calc R U . . .
H13I H 0.460686 0.276534 0.570785 0.093 Uiso 1 1 calc R U . . .
C134 C 0.48646(15) 0.17346(14) 0.61162(12) 0.0374(5) Uani 1 1 d . . . . .
C135 C 0.53580(15) 0.19097(14) 0.66852(12) 0.0401(5) Uani 1 1 d . . . . .
H135 H 0.534525 0.240171 0.684439 0.048 Uiso 1 1 calc R U . . .
C136 C 0.58609(14) 0.13817(16) 0.70177(12) 0.0410(6) Uani 1 1 d . . . . .
H136 H 0.619165 0.151135 0.740302 0.049 Uiso 1 1 calc R U . . .
C137 C 0.58866(14) 0.06664(15) 0.67944(12) 0.0399(5) Uani 1 1 d . . . . .
H137 H 0.623749 0.030289 0.702249 0.048 Uiso 1 1 calc R U . . .
C138 C 0.53965(14) 0.04795(13) 0.62339(12) 0.0361(5) Uani 1 1 d . . . . .
H138 H 0.540765 -0.001564 0.608023 0.043 Uiso 1 1 calc R U . . .
C139 C 0.48915(14) 0.10105(14) 0.58973(11) 0.0337(5) Uani 1 1 d . . . . .
H139 H 0.456045 0.087756 0.551295 0.040 Uiso 1 1 calc R U . . .
C140 C 0.34169(16) 0.31510(16) 0.84903(12) 0.0433(6) Uani 1 1 d . . . . .
H14F H 0.353830 0.261208 0.851837 0.065 Uiso 1 1 calc R U . . .
H14G H 0.291230 0.323862 0.859059 0.065 Uiso 1 1 calc R U . . .
H14H H 0.383737 0.342730 0.877474 0.065 Uiso 1 1 calc R U . . .
C141 C 0.33595(14) 0.34197(12) 0.78561(11) 0.0347(5) Uani 1 1 d . . . . .
C142 C 0.26334(14) 0.35645(14) 0.74483(12) 0.0391(5) Uani 1 1 d . . . . .
H142 H 0.216116 0.351560 0.757739 0.047 Uiso 1 1 calc R U . . .
C143 C 0.25890(15) 0.37791(15) 0.68569(12) 0.0428(6) Uani 1 1 d . . . . .
H143 H 0.208876 0.387504 0.658521 0.051 Uiso 1 1 calc R U . . .
C144 C 0.32735(16) 0.38539(15) 0.66608(12) 0.0422(6) Uani 1 1 d . . . . .
H144 H 0.324438 0.399667 0.625517 0.051 Uiso 1 1 calc R U . . .
C145 C 0.39983(16) 0.37181(16) 0.70629(13) 0.0439(6) Uani 1 1 d . . . . .
H145 H 0.447045 0.376977 0.693411 0.053 Uiso 1 1 calc R U . . .
C146 C 0.40366(14) 0.35071(15) 0.76529(12) 0.0395(5) Uani 1 1 d . . . . .
H146 H 0.453856 0.342010 0.792510 0.047 Uiso 1 1 calc R U . . .
C147 C 0.71052(16) 0.66135(15) 0.87917(11) 0.0412(5) Uani 1 1 d . . . . .
H14C H 0.764149 0.642383 0.896420 0.062 Uiso 1 1 calc R U . . .
H14D H 0.672516 0.629909 0.892905 0.062 Uiso 1 1 calc R U . . .
H14E H 0.706750 0.713312 0.892471 0.062 Uiso 1 1 calc R U . . .
C148 C 0.69227(14) 0.65899(12) 0.81108(10) 0.0310(4) Uani 1 1 d . . . . .
C149 C 0.61438(13) 0.65443(13) 0.77647(11) 0.0335(5) Uani 1 1 d . . . . .
H149 H 0.572827 0.650125 0.796081 0.040 Uiso 1 1 calc R U . . .
C150 C 0.59658(13) 0.65610(13) 0.71382(11) 0.0345(5) Uani 1 1 d . . . . .
H150 H 0.543087 0.653195 0.690870 0.041 Uiso 1 1 calc R U . . .
C151 C 0.65673(14) 0.66199(13) 0.68442(11) 0.0353(5) Uani 1 1 d . . . . .
H151 H 0.644672 0.663692 0.641482 0.042 Uiso 1 1 calc R U . . .
C152 C 0.73456(14) 0.66536(13) 0.71861(12) 0.0360(5) Uani 1 1 d . . . . .
H152 H 0.776151 0.669184 0.699000 0.043 Uiso 1 1 calc R U . . .
C153 C 0.75189(13) 0.66320(13) 0.78102(11) 0.0337(5) Uani 1 1 d . . . . .
H153 H 0.805523 0.664605 0.803834 0.040 Uiso 1 1 calc R U . . .
C154 C 0.6005(2) 0.7863(3) -0.02564(15) 0.0732(11) Uani 1 1 d D U . . .
H15C H 0.586326 0.734163 -0.019290 0.110 Uiso 1 1 calc R U . . .
H15D H 0.597875 0.816718 0.009526 0.110 Uiso 1 1 calc R U . . .
H15E H 0.654390 0.787853 -0.030841 0.110 Uiso 1 1 calc R U . . .
C155 C 0.54316(16) 0.81753(18) -0.08200(12) 0.0471(6) Uani 1 1 d D U . . .
C156 C 0.50874(16) 0.76959(15) -0.12914(12) 0.0411(5) Uani 1 1 d D U . . .
H156 H 0.520645 0.717405 -0.125289 0.049 Uiso 1 1 calc R U . . .
C157 C 0.45778(16) 0.79563(17) -0.18133(13) 0.0461(6) Uani 1 1 d D U . . .
H157 H 0.435983 0.761660 -0.213330 0.055 Uiso 1 1 calc R U . . .
C158 C 0.4379(2) 0.8715(2) -0.18755(16) 0.0605(8) Uani 1 1 d D U . . .
H158 H 0.402258 0.890438 -0.223065 0.073 Uiso 1 1 calc R U . . .
C159 C 0.4734(2) 0.91910(18) -0.13851(18) 0.0661(9) Uani 1 1 d D U . . .
H159 H 0.461077 0.971235 -0.141279 0.079 Uiso 1 1 calc R U . . .
C160 C 0.5240(2) 0.89263(18) -0.08796(16) 0.0576(8) Uani 1 1 d D U . . .
H160 H 0.546844 0.926348 -0.056010 0.069 Uiso 1 1 calc R U . . .

loop_
_atom_site_aniso_label
_atom_site_aniso_U_11
_atom_site_aniso_U_22
_atom_site_aniso_U_33
_atom_site_aniso_U_23
_atom_site_aniso_U_13
_atom_site_aniso_U_12
Mg1 0.0241(3) 0.0145(3) 0.0179(3) 0.0007(2) 0.0044(2) 0.0006(2)
Mg2 0.0226(3) 0.0148(3) 0.0185(3) 0.0011(2) 0.0044(2) 0.0013(2)
O1 0.0266(6) 0.0148(6) 0.0186(6) 0.0016(5) 0.0054(5) 0.0042(5)
O2 0.0296(7) 0.0183(6) 0.0213(7) 0.0008(5) 0.0032(5) -0.0034(5)
O3 0.0328(7) 0.0193(7) 0.0228(7) 0.0000(5) 0.0090(6) -0.0022(5)
O4 0.0258(6) 0.0172(6) 0.0193(6) 0.0032(5) 0.0054(5) 0.0057(5)
O5 0.0321(7) 0.0185(6) 0.0234(7) 0.0010(5) 0.0096(6) -0.0012(5)
O6 0.0285(7) 0.0175(6) 0.0219(7) 0.0009(5) 0.0025(5) -0.0034(5)
N1 0.0270(8) 0.0140(7) 0.0202(8) 0.0014(6) 0.0052(6) 0.0006(6)
N2 0.0262(8) 0.0193(8) 0.0215(8) 0.0024(6) 0.0078(6) 0.0017(6)
N3 0.0259(8) 0.0145(7) 0.0200(8) 0.0017(6) 0.0059(6) 0.0012(6)
N4 0.0243(7) 0.0166(7) 0.0211(8) 0.0022(6) 0.0056(6) 0.0031(6)
C1 0.0257(9) 0.0153(8) 0.0202(9) 0.0007(7) 0.0060(7) 0.0012(7)
C2 0.0274(9) 0.0145(8) 0.0222(9) -0.0007(7) 0.0045(7) 0.0002(7)
C3 0.0335(10) 0.0179(9) 0.0203(9) 0.0015(7) 0.0029(8) 0.0011(8)
C4 0.0334(10) 0.0152(8) 0.0246(10) 0.0025(7) 0.0074(8) -0.0002(7)
C5 0.0293(9) 0.0172(9) 0.0223(9) -0.0018(7) 0.0042(7) -0.0022(7)
C6 0.0267(9) 0.0176(9) 0.0200(9) -0.0001(7) 0.0051(7) 0.0022(7)
C7 0.0296(9) 0.0161(8) 0.0203(9) 0.0005(7) 0.0039(7) 0.0003(7)
C8 0.0291(10) 0.0300(11) 0.0297(11) -0.0071(9) 0.0059(8) -0.0041(8)
C9 0.0293(10) 0.0305(11) 0.0353(12) -0.0066(9) 0.0050(9) -0.0050(8)
C10 0.0296(10) 0.0221(10) 0.0404(12) -0.0027(9) -0.0048(9) 0.0014(8)
C11 0.0366(11) 0.0325(11) 0.0231(10) 0.0026(9) -0.0040(8) -0.0069(9)
C12 0.0386(11) 0.0357(12) 0.0236(10) 0.0037(9) -0.0003(9) -0.0118(9)
C13 0.0340(10) 0.0183(9) 0.0256(10) 0.0036(7) 0.0042(8) -0.0038(8)
C14 0.0394(12) 0.0196(10) 0.0368(12) 0.0046(8) 0.0062(9) -0.0012(8)
C15 0.0457(13) 0.0229(11) 0.0532(15) 0.0122(10) 0.0038(11) -0.0013(10)
C16 0.0593(16) 0.0413(14) 0.0388(13) 0.0171(11) 0.0011(11) -0.0158(12)
C17 0.0687(18) 0.0381(14) 0.0368(13) 0.0040(11) 0.0222(12) -0.0164(12)
C18 0.0582(15) 0.0265(11) 0.0377(13) -0.0001(9) 0.0210(11) -0.0090(10)
C19 0.0288(9) 0.0173(9) 0.0199(9) 0.0011(7) 0.0026(7) -0.0012(7)
C20 0.0361(11) 0.0309(11) 0.0257(10) 0.0019(8) 0.0028(9) 0.0077(9)
C21 0.0398(12) 0.0374(12) 0.0273(11) 0.0042(9) 0.0016(9) 0.0110(10)
C22 0.0377(12) 0.0391(12) 0.0261(11) 0.0041(9) -0.0018(9) -0.0055(10)
C23 0.0490(13) 0.0321(12) 0.0244(11) -0.0044(9) -0.0007(9) 0.0007(10)
C24 0.0439(12) 0.0230(10) 0.0250(10) -0.0045(8) -0.0015(9) 0.0021(9)
C25 0.0220(8) 0.0155(8) 0.0210(9) -0.0029(7) 0.0049(7) 0.0002(7)
C26 0.0244(9) 0.0179(9) 0.0194(9) 0.0006(7) 0.0028(7) -0.0004(7)
C27 0.0296(9) 0.0151(8) 0.0247(9) 0.0008(7) 0.0056(7) 0.0018(7)
C28 0.0327(10) 0.0205(10) 0.0266(10) -0.0019(7) 0.0089(8) 0.0002(8)
C29 0.0328(10) 0.0201(9) 0.0224(9) -0.0002(7) 0.0108(8) 0.0003(8)
C30 0.0247(9) 0.0151(8) 0.0210(9) 0.0006(7) 0.0043(7) 0.0000(7)
C31 0.0258(9) 0.0162(8) 0.0182(9) 0.0021(7) 0.0051(7) 0.0016(7)
C32 0.0245(9) 0.0158(8) 0.0195(9) 0.0003(7) 0.0040(7) -0.0004(7)
C33 0.0294(9) 0.0192(9) 0.0203(9) 0.0040(7) 0.0042(7) 0.0015(7)
C34 0.0280(9) 0.0191(9) 0.0248(10) 0.0026(7) 0.0038(8) 0.0020(7)
C35 0.0267(9) 0.0214(9) 0.0249(10) 0.0018(7) 0.0072(7) 0.0037(7)
C36 0.0261(9) 0.0172(8) 0.0197(9) 0.0005(7) 0.0031(7) -0.0004(7)
C37 0.0233(8) 0.0151(8) 0.0206(9) 0.0014(7) 0.0017(7) 0.0020(7)
C38 0.121(3) 0.0282(13) 0.0562(17) -0.0130(12) 0.0557(18) -0.0101(15)
C39 0.0564(14) 0.0264(11) 0.0365(12) 0.0033(9) 0.0228(11) 0.0111(10)
C40 0.0321(10) 0.0188(9) 0.0414(12) 0.0030(8) 0.0127(9) -0.0014(8)
C41 0.0388(11) 0.0262(10) 0.0203(9) 0.0016(8) 0.0049(8) 0.0073(8)
C42 0.0379(11) 0.0201(9) 0.0277(10) 0.0055(8) 0.0048(8) 0.0035(8)
C43 0.0344(11) 0.0232(10) 0.0309(11) 0.0080(8) 0.0100(8) 0.0085(8)
C44 0.0279(9) 0.0206(9) 0.0213(9) 0.0062(7) 0.0072(7) 0.0071(7)
C45 0.0276(10) 0.0264(10) 0.0230(9) 0.0054(8) 0.0046(7) 0.0060(8)
C46 0.0261(10) 0.0428(13) 0.0276(10) 0.0042(9) 0.0064(8) 0.0057(9)
C47 0.0342(11) 0.0488(14) 0.0273(11) 0.0027(10) 0.0099(9) 0.0117(10)
C48 0.0398(12) 0.0354(12) 0.0263(11) -0.0009(9) 0.0091(9) 0.0123(9)
C49 0.0346(10) 0.0223(9) 0.0230(10) 0.0042(8) 0.0077(8) 0.0066(8)
C50 0.0247(9) 0.0314(11) 0.0295(11) 0.0001(9) 0.0038(8) 0.0016(8)
C51 0.0431(13) 0.0435(13) 0.0268(11) 0.0019(10) 0.0025(9) 0.0031(10)
C52 0.0467(14) 0.0345(12) 0.0384(13) 0.0010(10) 0.0048(10) -0.0053(10)
C53 0.0386(13) 0.0692(19) 0.0411(14) -0.0042(13) 0.0148(11) 0.0119(13)
C54 0.073(2) 0.105(3) 0.069(2) 0.035(2) 0.0431(18) 0.059(2)
C55 0.0464(14) 0.0688(19) 0.0456(15) 0.0051(14) 0.0260(12) 0.0115(13)
C56 0.0357(11) 0.0221(10) 0.0272(10) -0.0016(8) 0.0099(8) 0.0031(8)
C57 0.0492(13) 0.0284(11) 0.0345(12) 0.0007(9) 0.0113(10) -0.0035(10)
C58 0.0422(12) 0.0270(11) 0.0299(11) -0.0039(9) 0.0065(9) 0.0001(9)
C59 0.0319(10) 0.0213(9) 0.0261(10) 0.0016(8) 0.0064(8) -0.0067(8)
C60 0.0344(11) 0.0236(10) 0.0298(11) -0.0032(8) 0.0047(8) -0.0067(8)
C61 0.0300(10) 0.0257(10) 0.0288(11) -0.0025(8) 0.0016(8) -0.0017(8)
C62 0.0313(10) 0.0198(9) 0.0212(9) -0.0009(7) 0.0012(7) -0.0002(8)
C63 0.0361(11) 0.0224(10) 0.0227(10) -0.0016(8) 0.0087(8) -0.0025(8)
C64 0.0351(11) 0.0304(11) 0.0283(11) -0.0022(9) 0.0124(8) -0.0019(9)
C65 0.0314(10) 0.0254(10) 0.0254(10) 0.0025(8) 0.0074(8) -0.0034(8)
C66 0.0400(12) 0.0280(11) 0.0426(13) -0.0093(10) 0.0203(10) -0.0106(9)
C67 0.0256(9) 0.0164(9) 0.0198(9) 0.0017(7) 0.0078(7) 0.0033(7)
C68 0.0235(9) 0.0179(9) 0.0202(9) 0.0011(7) 0.0056(7) 0.0037(7)
C69 0.0257(9) 0.0171(8) 0.0217(9) -0.0016(7) 0.0042(7) -0.0003(7)
C70 0.0288(9) 0.0175(9) 0.0229(9) 0.0014(7) 0.0063(7) 0.0020(7)
C71 0.0293(9) 0.0192(9) 0.0197(9) 0.0038(7) 0.0032(7) 0.0038(7)
C72 0.0256(9) 0.0174(9) 0.0198(9) -0.0003(7) 0.0053(7) 0.0021(7)
C73 0.0315(10) 0.0174(9) 0.0224(9) 0.0035(7) 0.0043(7) 0.0005(7)
C74 0.0469(12) 0.0204(10) 0.0288(11) 0.0022(8) 0.0058(9) -0.0064(9)
C75 0.0523(14) 0.0197(10) 0.0378(12) 0.0026(9) 0.0075(10) -0.0077(9)
C76 0.0447(13) 0.0314(12) 0.0488(14) 0.0110(11) 0.0136(11) -0.0072(10)
C77 0.0551(14) 0.0301(12) 0.0354(12) 0.0090(10) 0.0194(11) 0.0001(10)
C78 0.0445(12) 0.0247(10) 0.0304(11) 0.0038(8) 0.0125(9) 0.0011(9)
C79 0.0272(9) 0.0186(9) 0.0217(9) 0.0018(7) 0.0034(7) 0.0008(7)
C80 0.0323(10) 0.0358(11) 0.0245(10) -0.0029(9) 0.0067(8) -0.0022(9)
C81 0.0476(13) 0.0488(14) 0.0226(11) 0.0009(10) 0.0069(9) -0.0098(11)
C82 0.0494(14) 0.0400(13) 0.0245(11) 0.0035(9) -0.0037(9) -0.0112(11)
C83 0.0303(11) 0.0381(12) 0.0333(12) 0.0086(10) -0.0033(9) -0.0008(9)
C84 0.0274(10) 0.0312(11) 0.0258(10) 0.0055(8) 0.0023(8) 0.0007(8)
C85 0.0277(9) 0.0178(9) 0.0203(9) 0.0014(7) 0.0029(7) 0.0011(7)
C86 0.0285(10) 0.0295(10) 0.0278(10) -0.0055(8) 0.0061(8) 0.0000(8)
C87 0.0282(10) 0.0337(11) 0.0342(12) -0.0049(9) 0.0047(8) -0.0017(9)
C88 0.0296(10) 0.0240(10) 0.0300(11) -0.0034(8) -0.0008(8) 0.0019(8)
C89 0.0315(10) 0.0221(9) 0.0234(10) -0.0009(8) 0.0013(8) 0.0013(8)
C90 0.0287(9) 0.0212(9) 0.0222(10) 0.0009(7) 0.0037(7) 0.0000(7)
C91 0.0219(8) 0.0169(8) 0.0206(9) -0.0006(7) 0.0051(7) 0.0011(7)
C92 0.0237(9) 0.0173(9) 0.0196(9) 0.0001(7) 0.0038(7) 0.0005(7)
C93 0.0265(9) 0.0182(9) 0.0233(9) 0.0001(7) 0.0052(7) 0.0020(7)
C94 0.0275(9) 0.0209(9) 0.0249(10) -0.0028(8) 0.0072(8) 0.0001(7)
C95 0.0298(10) 0.0225(9) 0.0233(9) 0.0007(7) 0.0093(7) -0.0003(7)
C96 0.0253(9) 0.0167(8) 0.0199(9) 0.0007(7) 0.0044(7) -0.0013(7)
C97 0.0271(9) 0.0172(8) 0.0204(9) 0.0006(7) 0.0050(7) -0.0010(7)
C98 0.0253(9) 0.0166(8) 0.0209(9) 0.0003(7) 0.0042(7) -0.0004(7)
C99 0.0306(10) 0.0229(9) 0.0220(9) 0.0066(7) 0.0039(8) 0.0028(8)
C100 0.0286(10) 0.0212(9) 0.0260(10) 0.0051(8) 0.0013(8) 0.0023(8)
C101 0.0263(9) 0.0197(9) 0.0273(10) 0.0028(7) 0.0058(8) 0.0031(7)
C102 0.0239(9) 0.0165(8) 0.0215(9) 0.0006(7) 0.0036(7) 0.0003(7)
C103 0.0229(8) 0.0142(8) 0.0210(9) 0.0022(7) 0.0016(7) 0.0022(7)
C104 0.0494(14) 0.0378(13) 0.0448(14) -0.0154(11) 0.0159(11) 0.0026(11)
C105 0.0329(10) 0.0228(10) 0.0308(11) -0.0005(8) 0.0125(8) 0.0030(8)
C106 0.0392(11) 0.0278(10) 0.0196(10) -0.0008(8) 0.0038(8) 0.0021(9)
C107 0.0326(10) 0.0200(9) 0.0373(12) 0.0028(8) 0.0123(9) -0.0034(8)
C108 0.0298(11) 0.0278(11) 0.0601(16) 0.0072(11) -0.0021(10) 0.0032(9)
C109 0.0284(10) 0.0266(10) 0.0306(11) 0.0075(8) 0.0011(8) 0.0057(8)
C110 0.0254(9) 0.0167(8) 0.0205(9) 0.0031(7) 0.0045(7) 0.0036(7)
C111 0.0263(9) 0.0178(9) 0.0275(10) 0.0001(7) 0.0076(8) 0.0013(7)
C112 0.0299(10) 0.0184(9) 0.0294(10) -0.0041(8) 0.0106(8) 0.0001(7)
C113 0.0268(9) 0.0204(9) 0.0279(10) 0.0010(8) 0.0079(8) 0.0028(7)
C114 0.0235(9) 0.0221(9) 0.0286(10) -0.0014(8) 0.0045(7) 0.0003(7)
C115 0.0262(9) 0.0204(9) 0.0231(9) 0.0001(7) 0.0025(7) 0.0025(7)
C116 0.0295(10) 0.0231(10) 0.0382(12) -0.0106(9) 0.0127(9) -0.0045(8)
C117 0.0306(10) 0.0274(11) 0.0416(13) -0.0089(9) 0.0069(9) -0.0038(8)
C118 0.0560(15) 0.0366(13) 0.0444(14) -0.0013(11) 0.0114(12) -0.0214(12)
C119 0.0285(10) 0.0255(10) 0.0359(11) -0.0031(8) 0.0140(8) -0.0009(8)
C120 0.0312(11) 0.0432(13) 0.0322(12) -0.0028(10) 0.0114(9) 0.0059(9)
C121 0.0274(11) 0.0647(17) 0.0363(13) -0.0087(12) 0.0064(9) 0.0111(11)
C122 0.0265(10) 0.0289(11) 0.0299(10) -0.0100(9) 0.0043(8) -0.0014(8)
C123 0.0654(17) 0.0352(13) 0.0276(12) -0.0023(10) 0.0029(11) -0.0142(12)
C124 0.0479(13) 0.0221(10) 0.0338(12) -0.0033(9) -0.0008(10) 0.0014(9)
C125 0.0413(12) 0.0246(10) 0.0401(13) -0.0055(9) 0.0181(10) -0.0096(9)
C126 0.0295(10) 0.0278(10) 0.0236(10) 0.0026(8) 0.0052(8) -0.0039(8)
C127 0.0338(11) 0.0310(11) 0.0297(11) 0.0001(9) 0.0124(9) -0.0008(9)
C128 0.0344(11) 0.0248(10) 0.0257(10) -0.0029(8) 0.0116(8) -0.0028(8)
C129 0.0305(10) 0.0209(9) 0.0253(10) 0.0016(8) 0.0082(8) -0.0049(8)
C130 0.0324(10) 0.0241(10) 0.0334(11) -0.0037(8) 0.0095(9) -0.0083(8)
C131 0.0292(10) 0.0330(11) 0.0302(11) -0.0032(9) 0.0022(8) -0.0052(9)
C132 0.0326(10) 0.0226(10) 0.0237(10) 0.0022(8) -0.0020(8) -0.0027(8)
C133 0.081(2) 0.0438(16) 0.064(2) 0.0184(15) 0.0250(17) 0.0171(16)
C134 0.0424(12) 0.0298(11) 0.0442(14) 0.0052(10) 0.0189(10) -0.0004(10)
C135 0.0498(13) 0.0292(11) 0.0477(14) -0.0107(10) 0.0239(11) -0.0117(10)
C136 0.0348(12) 0.0543(15) 0.0356(12) -0.0067(11) 0.0119(10) -0.0115(11)
C137 0.0336(11) 0.0434(14) 0.0423(14) 0.0065(11) 0.0090(10) 0.0018(10)
C138 0.0393(12) 0.0262(11) 0.0446(13) -0.0027(9) 0.0139(10) -0.0035(9)
C139 0.0350(11) 0.0343(12) 0.0322(11) -0.0022(9) 0.0090(9) -0.0089(9)
C140 0.0504(14) 0.0362(13) 0.0424(14) 0.0026(11) 0.0103(11) 0.0016(11)
C141 0.0412(12) 0.0205(10) 0.0394(12) -0.0027(9) 0.0048(10) -0.0015(9)
C142 0.0339(11) 0.0306(12) 0.0501(14) -0.0039(10) 0.0058(10) -0.0026(9)
C143 0.0400(13) 0.0351(13) 0.0448(14) -0.0028(11) -0.0047(10) 0.0016(10)
C144 0.0509(14) 0.0363(13) 0.0356(13) 0.0015(10) 0.0041(11) 0.0032(11)
C145 0.0402(13) 0.0443(14) 0.0457(14) 0.0032(11) 0.0085(11) 0.0038(11)
C146 0.0329(11) 0.0367(12) 0.0434(13) 0.0047(10) -0.0005(10) 0.0036(10)
C147 0.0521(14) 0.0334(12) 0.0350(13) 0.0046(10) 0.0052(10) -0.0011(11)
C148 0.0409(11) 0.0176(9) 0.0325(11) 0.0004(8) 0.0060(9) -0.0003(8)
C149 0.0335(11) 0.0274(11) 0.0402(12) -0.0009(9) 0.0106(9) -0.0003(9)
C150 0.0315(11) 0.0275(11) 0.0403(12) -0.0044(9) 0.0018(9) 0.0014(8)
C151 0.0427(12) 0.0282(11) 0.0336(12) -0.0040(9) 0.0072(9) 0.0027(9)
C152 0.0362(11) 0.0297(11) 0.0438(13) -0.0097(10) 0.0134(10) -0.0037(9)
C153 0.0309(10) 0.0237(10) 0.0429(13) -0.0048(9) 0.0027(9) 0.0000(8)
C154 0.0563(18) 0.114(3) 0.0480(17) -0.0128(19) 0.0112(14) -0.0142(19)
C155 0.0459(14) 0.0589(16) 0.0423(14) -0.0155(12) 0.0221(11) -0.0165(12)
C156 0.0490(14) 0.0354(12) 0.0410(13) -0.0086(10) 0.0158(11) -0.0040(11)
C157 0.0443(13) 0.0535(16) 0.0420(14) -0.0092(12) 0.0140(11) -0.0098(12)
C158 0.0568(16) 0.071(2) 0.0633(19) 0.0251(16) 0.0319(14) 0.0084(15)
C159 0.087(2) 0.0380(15) 0.096(2) -0.0024(16) 0.063(2) -0.0070(15)
C160 0.0707(19) 0.0484(16) 0.0686(19) -0.0241(14) 0.0448(16) -0.0296(14)

loop_
_atom_type_symbol
_atom_type_description
_atom_type_scat_dispersion_real
_atom_type_scat_dispersion_imag
_atom_type_scat_source
C C 0.0033 0.0016 'International Tables Vol C Tables 4.2.6.8 and 6.1.1.4'
H H 0.0000 0.0000 'International Tables Vol C Tables 4.2.6.8 and 6.1.1.4'
Mg Mg 0.0486 0.0363 'International Tables Vol C Tables 4.2.6.8 and 6.1.1.4'
N N 0.0061 0.0033 'International Tables Vol C Tables 4.2.6.8 and 6.1.1.4'
O O 0.0106 0.0060 'International Tables Vol C Tables 4.2.6.8 and 6.1.1.4'

loop_
_geom_angle_atom_site_label_1
_geom_angle_atom_site_label_2
_geom_angle_atom_site_label_3
_geom_angle
_geom_angle_site_symmetry_1
_geom_angle_site_symmetry_3
_geom_angle_publ_flag
O3 Mg1 O1 166.48(6) . . ?
O3 Mg1 O2 99.42(6) . . ?
O1 Mg1 O2 94.10(6) . . ?
O3 Mg1 N2 101.34(7) . . ?
O1 Mg1 N2 76.57(6) . . ?
O2 Mg1 N2 99.61(7) . . ?
O3 Mg1 N1 99.77(7) . . ?
O1 Mg1 N1 75.80(6) . . ?
O2 Mg1 N1 106.62(7) . . ?
N2 Mg1 N1 142.88(7) . . ?
O4 Mg2 O5 165.81(7) . . ?
O4 Mg2 O6 94.47(6) . . ?
O5 Mg2 O6 99.70(6) . . ?
O4 Mg2 N3 76.10(6) . . ?
O5 Mg2 N3 99.85(7) . . ?
O6 Mg2 N3 103.15(7) . . ?
O4 Mg2 N4 76.02(6) . . ?
O5 Mg2 N4 101.56(7) . . ?
O6 Mg2 N4 101.55(7) . . ?
N3 Mg2 N4 143.83(7) . . ?
C25 O1 C37 118.69(14) . . ?
C25 O1 Mg1 119.58(11) . . ?
C37 O1 Mg1 119.11(11) . . ?
C62 O2 C59 109.04(14) . . ?
C62 O2 Mg1 133.35(12) . . ?
C59 O2 Mg1 117.24(11) . . ?
C63 O3 C66 107.77(15) . . ?
C63 O3 Mg1 124.37(12) . . ?
C66 O3 Mg1 125.03(13) . . ?
C91 O4 C103 119.25(15) . . ?
C91 O4 Mg2 119.47(11) . . ?
C103 O4 Mg2 120.20(12) . . ?
C128 O5 C125 108.83(15) . . ?
C128 O5 Mg2 125.54(12) . . ?
C125 O5 Mg2 121.26(13) . . ?
C132 O6 C129 109.58(15) . . ?
C132 O6 Mg2 130.02(12) . . ?
C129 O6 Mg2 120.29(11) . . ?
C26 N1 C1 118.56(16) . . ?
C26 N1 Mg1 115.64(12) . . ?
C1 N1 Mg1 124.70(13) . . ?
C36 N2 C44 115.50(16) . . ?
C36 N2 Mg1 115.14(13) . . ?
C44 N2 Mg1 129.07(12) . . ?
C92 N3 C67 117.57(15) . . ?
C92 N3 Mg2 114.81(12) . . ?
C67 N3 Mg2 125.47(13) . . ?
C102 N4 C110 115.79(15) . . ?
C102 N4 Mg2 115.66(12) . . ?
C110 N4 Mg2 128.55(12) . . ?
C6 C1 C2 119.19(17) . . ?
C6 C1 N1 120.99(17) . . ?
C2 C1 N1 119.42(17) . . ?
C3 C2 C1 119.19(17) . . ?
C3 C2 C7 121.16(17) . . ?
C1 C2 C7 119.57(17) . . ?
C4 C3 C2 122.07(18) . . ?
C4 C3 H3 119.0 . . ?
C2 C3 H3 119.0 . . ?
C5 C4 C3 117.66(18) . . ?
C5 C4 C13 121.33(18) . . ?
C3 C4 C13 121.01(18) . . ?
C4 C5 C6 122.52(18) . . ?
C4 C5 H5 118.7 . . ?
C6 C5 H5 118.7 . . ?
C5 C6 C1 118.83(17) . . ?
C5 C6 C19 119.98(17) . . ?
C1 C6 C19 121.17(17) . . ?
C2 C7 C12 114.33(17) . . ?
C2 C7 C8 109.57(16) . . ?
C12 C7 C8 110.27(17) . . ?
C2 C7 H7 107.5 . . ?
C12 C7 H7 107.5 . . ?
C8 C7 H7 107.5 . . ?
C9 C8 C7 111.76(17) . . ?
C9 C8 H8A 109.3 . . ?
C7 C8 H8A 109.3 . . ?
C9 C8 H8B 109.3 . . ?
C7 C8 H8B 109.3 . . ?
H8A C8 H8B 107.9 . . ?
C10 C9 C8 110.31(19) . . ?
C10 C9 H9A 109.6 . . ?
C8 C9 H9A 109.6 . . ?
C10 C9 H9B 109.6 . . ?
C8 C9 H9B 109.6 . . ?
H9A C9 H9B 108.1 . . ?
C9 C10 C11 110.63(18) . . ?
C9 C10 H10Q 109.5 . . ?
C11 C10 H10Q 109.5 . . ?
C9 C10 H10R 109.5 . . ?
C11 C10 H10R 109.5 . . ?
H10Q C10 H10R 108.1 . . ?
C12 C11 C10 111.01(19) . . ?
C12 C11 H11G 109.4 . . ?
C10 C11 H11G 109.4 . . ?
C12 C11 H11H 109.4 . . ?
C10 C11 H11H 109.4 . . ?
H11G C11 H11H 108.0 . . ?
C11 C12 C7 112.82(18) . . ?
C11 C12 H12W 109.0 . . ?
C7 C12 H12W 109.0 . . ?
C11 C12 H12X 109.0 . . ?
C7 C12 H12X 109.0 . . ?
H12W C12 H12X 107.8 . . ?
C4 C13 C18 111.86(17) . . ?
C4 C13 C14 112.07(18) . . ?
C18 C13 C14 110.30(19) . . ?
C4 C13 H13 107.5 . . ?
C18 C13 H13 107.5 . . ?
C14 C13 H13 107.5 . . ?
C15 C14 C13 112.0(2) . . ?
C15 C14 H14A 109.2 . . ?
C13 C14 H14A 109.2 . . ?
C15 C14 H14B 109.2 . . ?
C13 C14 H14B 109.2 . . ?
H14A C14 H14B 107.9 . . ?
C16 C15 C14 110.8(2) . . ?
C16 C15 H15A 109.5 . . ?
C14 C15 H15A 109.5 . . ?
C16 C15 H15B 109.5 . . ?
C14 C15 H15B 109.5 . . ?
H15A C15 H15B 108.1 . . ?
C15 C16 C17 111.1(2) . . ?
C15 C16 H16A 109.4 . . ?
C17 C16 H16A 109.4 . . ?
C15 C16 H16B 109.4 . . ?
C17 C16 H16B 109.4 . . ?
H16A C16 H16B 108.0 . . ?
C16 C17 C18 110.7(2) . . ?
C16 C17 H17A 109.5 . . ?
C18 C17 H17A 109.5 . . ?
C16 C17 H17B 109.5 . . ?
C18 C17 H17B 109.5 . . ?
H17A C17 H17B 108.1 . . ?
C13 C18 C17 111.9(2) . . ?
C13 C18 H18A 109.2 . . ?
C17 C18 H18A 109.2 . . ?
C13 C18 H18B 109.2 . . ?
C17 C18 H18B 109.2 . . ?
H18A C18 H18B 107.9 . . ?
C6 C19 C20 113.21(17) . . ?
C6 C19 C24 113.67(16) . . ?
C20 C19 C24 109.03(17) . . ?
C6 C19 H19 106.8 . . ?
C20 C19 H19 106.8 . . ?
C24 C19 H19 106.8 . . ?
C19 C20 C21 110.49(18) . . ?
C19 C20 H20A 109.6 . . ?
C21 C20 H20A 109.6 . . ?
C19 C20 H20B 109.6 . . ?
C21 C20 H20B 109.6 . . ?
H20A C20 H20B 108.1 . . ?
C22 C21 C20 111.7(2) . . ?
C22 C21 H21A 109.3 . . ?
C20 C21 H21A 109.3 . . ?
C22 C21 H21B 109.3 . . ?
C20 C21 H21B 109.3 . . ?
H21A C21 H21B 107.9 . . ?
C21 C22 C23 111.26(19) . . ?
C21 C22 H22A 109.4 . . ?
C23 C22 H22A 109.4 . . ?
C21 C22 H22B 109.4 . . ?
C23 C22 H22B 109.4 . . ?
H22A C22 H22B 108.0 . . ?
C22 C23 C24 110.9(2) . . ?
C22 C23 H23A 109.5 . . ?
C24 C23 H23A 109.5 . . ?
C22 C23 H23B 109.5 . . ?
C24 C23 H23B 109.5 . . ?
H23A C23 H23B 108.0 . . ?
C19 C24 C23 110.85(18) . . ?
C19 C24 H24A 109.5 . . ?
C23 C24 H24A 109.5 . . ?
C19 C24 H24B 109.5 . . ?
C23 C24 H24B 109.5 . . ?
H24A C24 H24B 108.1 . . ?
C30 C25 O1 122.48(17) . . ?
C30 C25 C26 125.74(17) . . ?
O1 C25 C26 111.64(16) . . ?
N1 C26 C27 128.17(17) . . ?
N1 C26 C25 116.82(17) . . ?
C27 C26 C25 114.99(17) . . ?
C28 C27 C26 121.63(18) . . ?
C28 C27 H27 119.2 . . ?
C26 C27 H27 119.2 . . ?
C29 C28 C27 120.06(18) . . ?
C29 C28 C39 120.54(19) . . ?
C27 C28 C39 119.37(19) . . ?
C28 C29 C30 120.82(18) . . ?
C28 C29 H29 119.6 . . ?
C30 C29 H29 119.6 . . ?
C25 C30 C29 116.55(17) . . ?
C25 C30 C31 121.17(17) . . ?
C29 C30 C31 122.26(17) . . ?
C32 C31 C30 110.64(15) . . ?
C32 C31 C40 110.20(16) . . ?
C30 C31 C40 109.04(15) . . ?
C32 C31 C41 108.90(16) . . ?
C30 C31 C41 108.82(16) . . ?
C40 C31 C41 109.22(17) . . ?
C37 C32 C33 116.34(17) . . ?
C37 C32 C31 121.57(17) . . ?
C33 C32 C31 122.09(17) . . ?
C34 C33 C32 120.81(18) . . ?
C34 C33 H33 119.6 . . ?
C32 C33 H33 119.6 . . ?
C33 C34 C35 120.40(18) . . ?
C33 C34 C43 122.06(18) . . ?
C35 C34 C43 117.54(18) . . ?
C34 C35 C36 121.66(18) . . ?
C34 C35 H35 119.2 . . ?
C36 C35 H35 119.2 . . ?
N2 C36 C35 128.16(18) . . ?
N2 C36 C37 117.37(17) . . ?
C35 C36 C37 114.47(17) . . ?
C32 C37 O1 121.99(17) . . ?
C32 C37 C36 126.25(17) . . ?
O1 C37 C36 111.76(16) . . ?
C39 C38 H38A 109.5 . . ?
C39 C38 H38B 109.5 . . ?
H38A C38 H38B 109.5 . . ?
C39 C38 H38C 109.5 . . ?
H38A C38 H38C 109.5 . . ?
H38B C38 H38C 109.5 . . ?
C38 C39 C28 112.7(2) . . ?
C38 C39 H39A 109.0 . . ?
C28 C39 H39A 109.0 . . ?
C38 C39 H39B 109.0 . . ?
C28 C39 H39B 109.0 . . ?
H39A C39 H39B 107.8 . . ?
C31 C40 H40A 109.5 . . ?
C31 C40 H40B 109.5 . . ?
H40A C40 H40B 109.5 . . ?
C31 C40 H40C 109.5 . . ?
H40A C40 H40C 109.5 . . ?
H40B C40 H40C 109.5 . . ?
C31 C41 H41A 109.5 . . ?
C31 C41 H41B 109.5 . . ?
H41A C41 H41B 109.5 . . ?
C31 C41 H41C 109.5 . . ?
H41A C41 H41C 109.5 . . ?
H41B C41 H41C 109.5 . . ?
C43 C42 H42A 109.5 . . ?
C43 C42 H42B 109.5 . . ?
H42A C42 H42B 109.5 . . ?
C43 C42 H42C 109.5 . . ?
H42A C42 H42C 109.5 . . ?
H42B C42 H42C 109.5 . . ?
C34 C43 C42 116.13(18) . . ?
C34 C43 H43A 108.3 . . ?
C42 C43 H43A 108.3 . . ?
C34 C43 H43B 108.3 . . ?
C42 C43 H43B 108.3 . . ?
H43A C43 H43B 107.4 . . ?
C45 C44 C49 118.72(18) . . ?
C45 C44 N2 120.21(18) . . ?
C49 C44 N2 121.04(18) . . ?
C46 C45 C44 119.7(2) . . ?
C46 C45 C50 118.53(19) . . ?
C44 C45 C50 121.75(18) . . ?
C47 C46 C45 122.5(2) . . ?
C47 C46 H46 118.7 . . ?
C45 C46 H46 118.7 . . ?
C46 C47 C48 117.3(2) . . ?
C46 C47 C53 118.4(2) . . ?
C48 C47 C53 124.3(2) . . ?
C47 C48 C49 122.8(2) . . ?
C47 C48 H48 118.6 . . ?
C49 C48 H48 118.6 . . ?
C48 C49 C44 119.0(2) . . ?
C48 C49 C56 121.05(19) . . ?
C44 C49 C56 119.94(18) . . ?
C45 C50 C51 111.76(18) . . ?
C45 C50 C52 111.45(19) . . ?
C51 C50 C52 109.81(19) . . ?
C45 C50 H50 107.9 . . ?
C51 C50 H50 107.9 . . ?
C52 C50 H50 107.9 . . ?
C50 C51 H51A 109.5 . . ?
C50 C51 H51B 109.5 . . ?
H51A C51 H51B 109.5 . . ?
C50 C51 H51C 109.5 . . ?
H51A C51 H51C 109.5 . . ?
H51B C51 H51C 109.5 . . ?
C50 C52 H52A 109.5 . . ?
C50 C52 H52B 109.5 . . ?
H52A C52 H52B 109.5 . . ?
C50 C52 H52C 109.5 . . ?
H52A C52 H52C 109.5 . . ?
H52B C52 H52C 109.5 . . ?
C55 C53 C54 115.9(3) . . ?
C55 C53 C47 114.9(2) . . ?
C54 C53 C47 111.3(2) . . ?
C55 C53 H53 104.4 . . ?
C54 C53 H53 104.4 . . ?
C47 C53 H53 104.4 . . ?
C53 C54 H54A 109.5 . . ?
C53 C54 H54B 109.5 . . ?
H54A C54 H54B 109.5 . . ?
C53 C54 H54C 109.5 . . ?
H54A C54 H54C 109.5 . . ?
H54B C54 H54C 109.5 . . ?
C53 C55 H55A 109.5 . . ?
C53 C55 H55B 109.5 . . ?
H55A C55 H55B 109.5 . . ?
C53 C55 H55C 109.5 . . ?
H55A C55 H55C 109.5 . . ?
H55B C55 H55C 109.5 . . ?
C49 C56 C58 113.71(18) . . ?
C49 C56 C57 111.58(18) . . ?
C58 C56 C57 109.38(18) . . ?
C49 C56 H56 107.3 . . ?
C58 C56 H56 107.3 . . ?
C57 C56 H56 107.3 . . ?
C56 C57 H57A 109.5 . . ?
C56 C57 H57B 109.5 . . ?
H57A C57 H57B 109.5 . . ?
C56 C57 H57C 109.5 . . ?
H57A C57 H57C 109.5 . . ?
H57B C57 H57C 109.5 . . ?
C56 C58 H58A 109.5 . . ?
C56 C58 H58B 109.5 . . ?
H58A C58 H58B 109.5 . . ?
C56 C58 H58C 109.5 . . ?
H58A C58 H58C 109.5 . . ?
H58B C58 H58C 109.5 . . ?
O2 C59 C60 105.20(16) . . ?
O2 C59 H59A 110.7 . . ?
C60 C59 H59A 110.7 . . ?
O2 C59 H59B 110.7 . . ?
C60 C59 H59B 110.7 . . ?
H59A C59 H59B 108.8 . . ?
C59 C60 C61 102.40(17) . . ?
C59 C60 H60A 111.3 . . ?
C61 C60 H60A 111.3 . . ?
C59 C60 H60B 111.3 . . ?
C61 C60 H60B 111.3 . . ?
H60A C60 H60B 109.2 . . ?
C62 C61 C60 101.19(16) . . ?
C62 C61 H61A 111.5 . . ?
C60 C61 H61A 111.5 . . ?
C62 C61 H61B 111.5 . . ?
C60 C61 H61B 111.5 . . ?
H61A C61 H61B 109.3 . . ?
O2 C62 C61 104.51(16) . . ?
O2 C62 H62A 110.9 . . ?
C61 C62 H62A 110.9 . . ?
O2 C62 H62B 110.9 . . ?
C61 C62 H62B 110.9 . . ?
H62A C62 H62B 108.9 . . ?
O3 C63 C64 104.81(16) . . ?
O3 C63 H63A 110.8 . . ?
C64 C63 H63A 110.8 . . ?
O3 C63 H63B 110.8 . . ?
C64 C63 H63B 110.8 . . ?
H63A C63 H63B 108.9 . . ?
C63 C64 C65 102.65(17) . . ?
C63 C64 H64A 111.2 . . ?
C65 C64 H64A 111.2 . . ?
C63 C64 H64B 111.2 . . ?
C65 C64 H64B 111.2 . . ?
H64A C64 H64B 109.1 . . ?
C66 C65 C64 104.48(17) . . ?
C66 C65 H65A 110.9 . . ?
C64 C65 H65A 110.9 . . ?
C66 C65 H65B 110.9 . . ?
C64 C65 H65B 110.9 . . ?
H65A C65 H65B 108.9 . . ?
O3 C66 C65 107.29(17) . . ?
O3 C66 H66A 110.3 . . ?
C65 C66 H66A 110.3 . . ?
O3 C66 H66B 110.3 . . ?
C65 C66 H66B 110.3 . . ?
H66A C66 H66B 108.5 . . ?
C72 C67 C68 118.57(17) . . ?
C72 C67 N3 121.24(17) . . ?
C68 C67 N3 119.90(16) . . ?
C69 C68 C67 119.74(17) . . ?
C69 C68 C79 119.55(17) . . ?
C67 C68 C79 120.71(17) . . ?
C70 C69 C68 121.88(18) . . ?
C70 C69 H69 119.1 . . ?
C68 C69 H69 119.1 . . ?
C71 C70 C69 117.45(18) . . ?
C71 C70 C73 118.82(17) . . ?
C69 C70 C73 123.70(18) . . ?
C70 C71 C72 122.81(18) . . ?
C70 C71 H71 118.6 . . ?
C72 C71 H71 118.6 . . ?
C71 C72 C67 119.33(18) . . ?
C71 C72 C85 118.84(17) . . ?
C67 C72 C85 121.76(17) . . ?
C70 C73 C74 114.65(17) . . ?
C70 C73 C78 110.18(17) . . ?
C74 C73 C78 109.73(18) . . ?
C70 C73 H73 107.3 . . ?
C74 C73 H73 107.3 . . ?
C78 C73 H73 107.3 . . ?
C73 C74 C75 111.62(18) . . ?
C73 C74 H74A 109.3 . . ?
C75 C74 H74A 109.3 . . ?
C73 C74 H74B 109.3 . . ?
C75 C74 H74B 109.3 . . ?
H74A C74 H74B 108.0 . . ?
C76 C75 C74 110.6(2) . . ?
C76 C75 H75A 109.5 . . ?
C74 C75 H75A 109.5 . . ?
C76 C75 H75B 109.5 . . ?
C74 C75 H75B 109.5 . . ?
H75A C75 H75B 108.1 . . ?
C75 C76 C77 111.0(2) . . ?
C75 C76 H76A 109.4 . . ?
C77 C76 H76A 109.4 . . ?
C75 C76 H76B 109.4 . . ?
C77 C76 H76B 109.4 . . ?
H76A C76 H76B 108.0 . . ?
C76 C77 C78 111.0(2) . . ?
C76 C77 H77A 109.4 . . ?
C78 C77 H77A 109.4 . . ?
C76 C77 H77B 109.4 . . ?
C78 C77 H77B 109.4 . . ?
H77A C77 H77B 108.0 . . ?
C77 C78 C73 111.65(18) . . ?
C77 C78 H78A 109.3 . . ?
C73 C78 H78A 109.3 . . ?
C77 C78 H78B 109.3 . . ?
C73 C78 H78B 109.3 . . ?
H78A C78 H78B 108.0 . . ?
C68 C79 C84 114.01(16) . . ?
C68 C79 C80 111.07(16) . . ?
C84 C79 C80 109.58(17) . . ?
C68 C79 H79 107.3 . . ?
C84 C79 H79 107.3 . . ?
C80 C79 H79 107.3 . . ?
C81 C80 C79 110.33(19) . . ?
C81 C80 H80A 109.6 . . ?
C79 C80 H80A 109.6 . . ?
C81 C80 H80B 109.6 . . ?
C79 C80 H80B 109.6 . . ?
H80A C80 H80B 108.1 . . ?
C82 C81 C80 110.6(2) . . ?
C82 C81 H81A 109.5 . . ?
C80 C81 H81A 109.5 . . ?
C82 C81 H81B 109.5 . . ?
C80 C81 H81B 109.5 . . ?
H81A C81 H81B 108.1 . . ?
C83 C82 C81 110.66(19) . . ?
C83 C82 H82A 109.5 . . ?
C81 C82 H82A 109.5 . . ?
C83 C82 H82B 109.5 . . ?
C81 C82 H82B 109.5 . . ?
H82A C82 H82B 108.1 . . ?
C82 C83 C84 111.5(2) . . ?
C82 C83 H83A 109.3 . . ?
C84 C83 H83A 109.3 . . ?
C82 C83 H83B 109.3 . . ?
C84 C83 H83B 109.3 . . ?
H83A C83 H83B 108.0 . . ?
C79 C84 C83 110.83(18) . . ?
C79 C84 H84A 109.5 . . ?
C83 C84 H84A 109.5 . . ?
C79 C84 H84B 109.5 . . ?
C83 C84 H84B 109.5 . . ?
H84A C84 H84B 108.1 . . ?
C72 C85 C90 113.11(16) . . ?
C72 C85 C86 109.94(16) . . ?
C90 C85 C86 109.92(16) . . ?
C72 C85 H85 107.9 . . ?
C90 C85 H85 107.9 . . ?
C86 C85 H85 107.9 . . ?
C87 C86 C85 112.46(17) . . ?
C87 C86 H86A 109.1 . . ?
C85 C86 H86A 109.1 . . ?
C87 C86 H86B 109.1 . . ?
C85 C86 H86B 109.1 . . ?
H86A C86 H86B 107.8 . . ?
C88 C87 C86 110.54(19) . . ?
C88 C87 H87A 109.5 . . ?
C86 C87 H87A 109.5 . . ?
C88 C87 H87B 109.5 . . ?
C86 C87 H87B 109.5 . . ?
H87A C87 H87B 108.1 . . ?
C89 C88 C87 110.76(17) . . ?
C89 C88 H88A 109.5 . . ?
C87 C88 H88A 109.5 . . ?
C89 C88 H88B 109.5 . . ?
C87 C88 H88B 109.5 . . ?
H88A C88 H88B 108.1 . . ?
C88 C89 C90 111.31(17) . . ?
C88 C89 H89A 109.4 . . ?
C90 C89 H89A 109.4 . . ?
C88 C89 H89B 109.4 . . ?
C90 C89 H89B 109.4 . . ?
H89A C89 H89B 108.0 . . ?
C89 C90 C85 112.69(17) . . ?
C89 C90 H90A 109.1 . . ?
C85 C90 H90A 109.1 . . ?
C89 C90 H90B 109.1 . . ?
C85 C90 H90B 109.1 . . ?
H90A C90 H90B 107.8 . . ?
C96 C91 O4 122.52(17) . . ?
C96 C91 C92 126.37(17) . . ?
O4 C91 C92 111.01(16) . . ?
N3 C92 C93 128.55(17) . . ?
N3 C92 C91 117.08(16) . . ?
C93 C92 C91 114.36(17) . . ?
C94 C93 C92 121.49(18) . . ?
C94 C93 H93 119.3 . . ?
C92 C93 H93 119.3 . . ?
C95 C94 C93 120.38(18) . . ?
C95 C94 C105 119.71(18) . . ?
C93 C94 C105 119.88(18) . . ?
C94 C95 C96 120.73(18) . . ?
C94 C95 H95 119.6 . . ?
C96 C95 H95 119.6 . . ?
C91 C96 C95 116.27(18) . . ?
C91 C96 C97 121.81(17) . . ?
C95 C96 C97 121.88(17) . . ?
C96 C97 C98 110.74(15) . . ?
C96 C97 C107 109.90(16) . . ?
C98 C97 C107 109.73(16) . . ?
C96 C97 C106 108.50(16) . . ?
C98 C97 C106 108.64(16) . . ?
C107 C97 C106 109.28(17) . . ?
C103 C98 C99 116.11(18) . . ?
C103 C98 C97 121.57(17) . . ?
C99 C98 C97 122.31(17) . . ?
C100 C99 C98 120.71(18) . . ?
C100 C99 H99 119.6 . . ?
C98 C99 H99 119.6 . . ?
C99 C100 C101 120.75(18) . . ?
C99 C100 C109 119.89(18) . . ?
C101 C100 C109 119.36(19) . . ?
C100 C101 C102 121.13(19) . . ?
C100 C101 H101 119.4 . . ?
C102 C101 H101 119.4 . . ?
N4 C102 C101 128.08(18) . . ?
N4 C102 C103 117.03(16) . . ?
C101 C102 C103 114.88(17) . . ?
C98 C103 O4 122.55(17) . . ?
C98 C103 C102 126.40(17) . . ?
O4 C103 C102 111.03(16) . . ?
C105 C104 H10K 109.5 . . ?
C105 C104 H10L 109.5 . . ?
H10K C104 H10L 109.5 . . ?
C105 C104 H10M 109.5 . . ?
H10K C104 H10M 109.5 . . ?
H10L C104 H10M 109.5 . . ?
C94 C105 C104 113.08(18) . . ?
C94 C105 H10A 109.0 . . ?
C104 C105 H10A 109.0 . . ?
C94 C105 H10B 109.0 . . ?
C104 C105 H10B 109.0 . . ?
H10A C105 H10B 107.8 . . ?
C97 C106 H10H 109.5 . . ?
C97 C106 H10I 109.5 . . ?
H10H C106 H10I 109.5 . . ?
C97 C106 H10J 109.5 . . ?
H10H C106 H10J 109.5 . . ?
H10I C106 H10J 109.5 . . ?
C97 C107 H10E 109.5 . . ?
C97 C107 H10F 109.5 . . ?
H10E C107 H10F 109.5 . . ?
C97 C107 H10G 109.5 . . ?
H10E C107 H10G 109.5 . . ?
H10F C107 H10G 109.5 . . ?
C109 C108 H10N 109.5 . . ?
C109 C108 H10O 109.5 . . ?
H10N C108 H10O 109.5 . . ?
C109 C108 H10P 109.5 . . ?
H10N C108 H10P 109.5 . . ?
H10O C108 H10P 109.5 . . ?
C108 C109 C100 113.67(18) . . ?
C108 C109 H10C 108.8 . . ?
C100 C109 H10C 108.8 . . ?
C108 C109 H10D 108.8 . . ?
C100 C109 H10D 108.8 . . ?
H10C C109 H10D 107.7 . . ?
C111 C110 C115 118.64(18) . . ?
C111 C110 N4 120.43(17) . . ?
C115 C110 N4 120.90(17) . . ?
C112 C111 C110 119.65(18) . . ?
C112 C111 C116 119.34(18) . . ?
C110 C111 C116 121.00(18) . . ?
C113 C112 C111 122.38(19) . . ?
C113 C112 H112 118.8 . . ?
C111 C112 H112 118.8 . . ?
C112 C113 C114 117.17(18) . . ?
C112 C113 C119 122.89(18) . . ?
C114 C113 C119 119.94(18) . . ?
C115 C114 C113 122.52(19) . . ?
C115 C114 H114 118.7 . . ?
C113 C114 H114 118.7 . . ?
C114 C115 C110 119.63(18) . . ?
C114 C115 C122 119.29(18) . . ?
C110 C115 C122 121.08(18) . . ?
C111 C116 C117 113.53(18) . . ?
C111 C116 C118 110.72(19) . . ?
C117 C116 C118 109.87(19) . . ?
C111 C116 H116 107.5 . . ?
C117 C116 H116 107.5 . . ?
C118 C116 H116 107.5 . . ?
C116 C117 H11D 109.5 . . ?
C116 C117 H11E 109.5 . . ?
H11D C117 H11E 109.5 . . ?
C116 C117 H11F 109.5 . . ?
H11D C117 H11F 109.5 . . ?
H11E C117 H11F 109.5 . . ?
C116 C118 H11A 109.5 . . ?
C116 C118 H11B 109.5 . . ?
H11A C118 H11B 109.5 . . ?
C116 C118 H11C 109.5 . . ?
H11A C118 H11C 109.5 . . ?
H11B C118 H11C 109.5 . . ?
C121 C119 C113 111.11(18) . . ?
C121 C119 C120 110.07(19) . . ?
C113 C119 C120 113.52(18) . . ?
C121 C119 H119 107.3 . . ?
C113 C119 H119 107.3 . . ?
C120 C119 H119 107.3 . . ?
C119 C120 H12K 109.5 . . ?
C119 C120 H12L 109.5 . . ?
H12K C120 H12L 109.5 . . ?
C119 C120 H12M 109.5 . . ?
H12K C120 H12M 109.5 . . ?
H12L C120 H12M 109.5 . . ?
C119 C121 H12T 109.5 . . ?
C119 C121 H12U 109.5 . . ?
H12T C121 H12U 109.5 . . ?
C119 C121 H12V 109.5 . . ?
H12T C121 H12V 109.5 . . ?
H12U C121 H12V 109.5 . . ?
C123 C122 C115 111.58(19) . . ?
C123 C122 C124 109.35(18) . . ?
C115 C122 C124 112.18(18) . . ?
C123 C122 H122 107.9 . . ?
C115 C122 H122 107.9 . . ?
C124 C122 H122 107.9 . . ?
C122 C123 H12Q 109.5 . . ?
C122 C123 H12R 109.5 . . ?
H12Q C123 H12R 109.5 . . ?
C122 C123 H12S 109.5 . . ?
H12Q C123 H12S 109.5 . . ?
H12R C123 H12S 109.5 . . ?
C122 C124 H12N 109.5 . . ?
C122 C124 H12O 109.5 . . ?
H12N C124 H12O 109.5 . . ?
C122 C124 H12P 109.5 . . ?
H12N C124 H12P 109.5 . . ?
H12O C124 H12P 109.5 . . ?
O5 C125 C126 106.67(17) . . ?
O5 C125 H12I 110.4 . . ?
C126 C125 H12I 110.4 . . ?
O5 C125 H12J 110.4 . . ?
C126 C125 H12J 110.4 . . ?
H12I C125 H12J 108.6 . . ?
C125 C126 C127 104.51(17) . . ?
C125 C126 H12C 110.9 . . ?
C127 C126 H12C 110.9 . . ?
C125 C126 H12D 110.9 . . ?
C127 C126 H12D 110.9 . . ?
H12C C126 H12D 108.9 . . ?
C128 C127 C126 102.53(17) . . ?
C128 C127 H12G 111.3 . . ?
C126 C127 H12G 111.3 . . ?
C128 C127 H12H 111.3 . . ?
C126 C127 H12H 111.3 . . ?
H12G C127 H12H 109.2 . . ?
O5 C128 C127 104.95(16) . . ?
O5 C128 H12A 110.8 . . ?
C127 C128 H12A 110.8 . . ?
O5 C128 H12B 110.8 . . ?
C127 C128 H12B 110.8 . . ?
H12A C128 H12B 108.8 . . ?
O6 C129 C130 104.56(16) . . ?
O6 C129 H12E 110.8 . . ?
C130 C129 H12E 110.8 . . ?
O6 C129 H12F 110.8 . . ?
C130 C129 H12F 110.8 . . ?
H12E C129 H12F 108.9 . . ?
C129 C130 C131 101.75(17) . . ?
C129 C130 H13C 111.4 . . ?
C131 C130 H13C 111.4 . . ?
C129 C130 H13D 111.4 . . ?
C131 C130 H13D 111.4 . . ?
H13C C130 H13D 109.3 . . ?
C132 C131 C130 101.62(17) . . ?
C132 C131 H13E 111.4 . . ?
C130 C131 H13E 111.4 . . ?
C132 C131 H13F 111.4 . . ?
C130 C131 H13F 111.4 . . ?
H13E C131 H13F 109.3 . . ?
O6 C132 C131 105.04(17) . . ?
O6 C132 H13A 110.7 . . ?
C131 C132 H13A 110.7 . . ?
O6 C132 H13B 110.7 . . ?
C131 C132 H13B 110.7 . . ?
H13A C132 H13B 108.8 . . ?
C134 C133 H13G 109.5 . . ?
C134 C133 H13H 109.5 . . ?
H13G C133 H13H 109.5 . . ?
C134 C133 H13I 109.5 . . ?
H13G C133 H13I 109.5 . . ?
H13H C133 H13I 109.5 . . ?
C139 C134 C135 118.2(2) . . ?
C139 C134 C133 120.8(3) . . ?
C135 C134 C133 121.1(3) . . ?
C136 C135 C134 121.1(2) . . ?
C136 C135 H135 119.4 . . ?
C134 C135 H135 119.4 . . ?
C135 C136 C137 120.2(2) . . ?
C135 C136 H136 119.9 . . ?
C137 C136 H136 119.9 . . ?
C136 C137 C138 119.5(2) . . ?
C136 C137 H137 120.2 . . ?
C138 C137 H137 120.2 . . ?
C139 C138 C137 120.4(2) . . ?
C139 C138 H138 119.8 . . ?
C137 C138 H138 119.8 . . ?
C138 C139 C134 120.6(2) . . ?
C138 C139 H139 119.7 . . ?
C134 C139 H139 119.7 . . ?
C141 C140 H14F 109.5 . . ?
C141 C140 H14G 109.5 . . ?
H14F C140 H14G 109.5 . . ?
C141 C140 H14H 109.5 . . ?
H14F C140 H14H 109.5 . . ?
H14G C140 H14H 109.5 . . ?
C146 C141 C142 117.8(2) . . ?
C146 C141 C140 120.4(2) . . ?
C142 C141 C140 121.8(2) . . ?
C143 C142 C141 121.1(2) . . ?
C143 C142 H142 119.5 . . ?
C141 C142 H142 119.5 . . ?
C142 C143 C144 120.2(2) . . ?
C142 C143 H143 119.9 . . ?
C144 C143 H143 119.9 . . ?
C145 C144 C143 119.2(3) . . ?
C145 C144 H144 120.4 . . ?
C143 C144 H144 120.4 . . ?
C144 C145 C146 120.1(3) . . ?
C144 C145 H145 119.9 . . ?
C146 C145 H145 119.9 . . ?
C145 C146 C141 121.6(2) . . ?
C145 C146 H146 119.2 . . ?
C141 C146 H146 119.2 . . ?
C148 C147 H14C 109.5 . . ?
C148 C147 H14D 109.5 . . ?
H14C C147 H14D 109.5 . . ?
C148 C147 H14E 109.5 . . ?
H14C C147 H14E 109.5 . . ?
H14D C147 H14E 109.5 . . ?
C153 C148 C149 118.1(2) . . ?
C153 C148 C147 121.4(2) . . ?
C149 C148 C147 120.4(2) . . ?
C150 C149 C148 120.9(2) . . ?
C150 C149 H149 119.5 . . ?
C148 C149 H149 119.5 . . ?
C149 C150 C151 120.3(2) . . ?
C149 C150 H150 119.9 . . ?
C151 C150 H150 119.9 . . ?
C152 C151 C150 119.1(2) . . ?
C152 C151 H151 120.4 . . ?
C150 C151 H151 120.4 . . ?
C153 C152 C151 120.3(2) . . ?
C153 C152 H152 119.8 . . ?
C151 C152 H152 119.8 . . ?
C152 C153 C148 121.2(2) . . ?
C152 C153 H153 119.4 . . ?
C148 C153 H153 119.4 . . ?
C155 C154 H15C 109.5 . . ?
C155 C154 H15D 109.5 . . ?
H15C C154 H15D 109.5 . . ?
C155 C154 H15E 109.5 . . ?
H15C C154 H15E 109.5 . . ?
H15D C154 H15E 109.5 . . ?
C160 C155 C156 118.3(3) . . ?
C160 C155 C154 122.0(3) . . ?
C156 C155 C154 119.7(3) . . ?
C157 C156 C155 121.6(3) . . ?
C157 C156 H156 119.2 . . ?
C155 C156 H156 119.2 . . ?
C156 C157 C158 120.3(3) . . ?
C156 C157 H157 119.8 . . ?
C158 C157 H157 119.8 . . ?
C157 C158 C159 116.9(3) . . ?
C157 C158 H158 121.6 . . ?
C159 C158 H158 121.6 . . ?
C160 C159 C158 121.9(3) . . ?
C160 C159 H159 119.0 . . ?
C158 C159 H159 119.0 . . ?
C159 C160 C155 120.9(3) . . ?
C159 C160 H160 119.5 . . ?
C155 C160 H160 119.5 . . ?

loop_
_geom_bond_atom_site_label_1
_geom_bond_atom_site_label_2
_geom_bond_distance
_geom_bond_site_symmetry_2
_geom_bond_publ_flag
Mg1 O3 2.0478(16) . ?
Mg1 O1 2.0544(15) . ?
Mg1 O2 2.0723(16) . ?
Mg1 N2 2.0880(18) . ?
Mg1 N1 2.0942(18) . ?
Mg2 O4 2.0442(15) . ?
Mg2 O5 2.0490(16) . ?
Mg2 O6 2.0525(16) . ?
Mg2 N3 2.0808(17) . ?
Mg2 N4 2.0860(17) . ?
O1 C25 1.388(2) . ?
O1 C37 1.390(2) . ?
O2 C62 1.454(2) . ?
O2 C59 1.471(2) . ?
O3 C63 1.454(2) . ?
O3 C66 1.458(3) . ?
O4 C91 1.382(2) . ?
O4 C103 1.390(2) . ?
O5 C128 1.453(2) . ?
O5 C125 1.462(3) . ?
O6 C132 1.451(2) . ?
O6 C129 1.464(2) . ?
N1 C26 1.377(3) . ?
N1 C1 1.420(2) . ?
N2 C36 1.382(3) . ?
N2 C44 1.428(3) . ?
N3 C92 1.375(3) . ?
N3 C67 1.423(2) . ?
N4 C102 1.383(2) . ?
N4 C110 1.430(2) . ?
C1 C6 1.418(3) . ?
C1 C2 1.418(3) . ?
C2 C3 1.400(3) . ?
C2 C7 1.520(3) . ?
C3 C4 1.398(3) . ?
C3 H3 0.9500 . ?
C4 C5 1.392(3) . ?
C4 C13 1.516(3) . ?
C5 C6 1.402(3) . ?
C5 H5 0.9500 . ?
C6 C19 1.525(3) . ?
C7 C12 1.534(3) . ?
C7 C8 1.537(3) . ?
C7 H7 1.0000 . ?
C8 C9 1.530(3) . ?
C8 H8A 0.9900 . ?
C8 H8B 0.9900 . ?
C9 C10 1.527(3) . ?
C9 H9A 0.9900 . ?
C9 H9B 0.9900 . ?
C10 C11 1.528(3) . ?
C10 H10Q 0.9900 . ?
C10 H10R 0.9900 . ?
C11 C12 1.528(3) . ?
C11 H11G 0.9900 . ?
C11 H11H 0.9900 . ?
C12 H12W 0.9900 . ?
C12 H12X 0.9900 . ?
C13 C18 1.530(3) . ?
C13 C14 1.536(3) . ?
C13 H13 1.0000 . ?
C14 C15 1.533(3) . ?
C14 H14A 0.9900 . ?
C14 H14B 0.9900 . ?
C15 C16 1.508(4) . ?
C15 H15A 0.9900 . ?
C15 H15B 0.9900 . ?
C16 C17 1.517(4) . ?
C16 H16A 0.9900 . ?
C16 H16B 0.9900 . ?
C17 C18 1.539(3) . ?
C17 H17A 0.9900 . ?
C17 H17B 0.9900 . ?
C18 H18A 0.9900 . ?
C18 H18B 0.9900 . ?
C19 C20 1.530(3) . ?
C19 C24 1.535(3) . ?
C19 H19 1.0000 . ?
C20 C21 1.538(3) . ?
C20 H20A 0.9900 . ?
C20 H20B 0.9900 . ?
C21 C22 1.517(3) . ?
C21 H21A 0.9900 . ?
C21 H21B 0.9900 . ?
C22 C23 1.518(4) . ?
C22 H22A 0.9900 . ?
C22 H22B 0.9900 . ?
C23 C24 1.539(3) . ?
C23 H23A 0.9900 . ?
C23 H23B 0.9900 . ?
C24 H24A 0.9900 . ?
C24 H24B 0.9900 . ?
C25 C30 1.373(3) . ?
C25 C26 1.414(3) . ?
C26 C27 1.402(3) . ?
C27 C28 1.401(3) . ?
C27 H27 0.9500 . ?
C28 C29 1.391(3) . ?
C28 C39 1.515(3) . ?
C29 C30 1.409(3) . ?
C29 H29 0.9500 . ?
C30 C31 1.535(2) . ?
C31 C32 1.531(3) . ?
C31 C40 1.538(3) . ?
C31 C41 1.540(3) . ?
C32 C37 1.375(3) . ?
C32 C33 1.413(3) . ?
C33 C34 1.385(3) . ?
C33 H33 0.9500 . ?
C34 C35 1.402(3) . ?
C34 C43 1.524(3) . ?
C35 C36 1.410(3) . ?
C35 H35 0.9500 . ?
C36 C37 1.415(3) . ?
C38 C39 1.504(4) . ?
C38 H38A 0.9800 . ?
C38 H38B 0.9800 . ?
C38 H38C 0.9800 . ?
C39 H39A 0.9900 . ?
C39 H39B 0.9900 . ?
C40 H40A 0.9800 . ?
C40 H40B 0.9800 . ?
C40 H40C 0.9800 . ?
C41 H41A 0.9800 . ?
C41 H41B 0.9800 . ?
C41 H41C 0.9800 . ?
C42 C43 1.526(3) . ?
C42 H42A 0.9800 . ?
C42 H42B 0.9800 . ?
C42 H42C 0.9800 . ?
C43 H43A 0.9900 . ?
C43 H43B 0.9900 . ?
C44 C45 1.410(3) . ?
C44 C49 1.417(3) . ?
C45 C46 1.397(3) . ?
C45 C50 1.523(3) . ?
C46 C47 1.383(3) . ?
C46 H46 0.9500 . ?
C47 C48 1.394(4) . ?
C47 C53 1.528(3) . ?
C48 C49 1.397(3) . ?
C48 H48 0.9500 . ?
C49 C56 1.516(3) . ?
C50 C51 1.529(3) . ?
C50 C52 1.530(3) . ?
C50 H50 1.0000 . ?
C51 H51A 0.9800 . ?
C51 H51B 0.9800 . ?
C51 H51C 0.9800 . ?
C52 H52A 0.9800 . ?
C52 H52B 0.9800 . ?
C52 H52C 0.9800 . ?
C53 C55 1.477(4) . ?
C53 C54 1.492(4) . ?
C53 H53 1.0000 . ?
C54 H54A 0.9800 . ?
C54 H54B 0.9800 . ?
C54 H54C 0.9800 . ?
C55 H55A 0.9800 . ?
C55 H55B 0.9800 . ?
C55 H55C 0.9800 . ?
C56 C58 1.535(3) . ?
C56 C57 1.538(3) . ?
C56 H56 1.0000 . ?
C57 H57A 0.9800 . ?
C57 H57B 0.9800 . ?
C57 H57C 0.9800 . ?
C58 H58A 0.9800 . ?
C58 H58B 0.9800 . ?
C58 H58C 0.9800 . ?
C59 C60 1.523(3) . ?
C59 H59A 0.9900 . ?
C59 H59B 0.9900 . ?
C60 C61 1.528(3) . ?
C60 H60A 0.9900 . ?
C60 H60B 0.9900 . ?
C61 C62 1.512(3) . ?
C61 H61A 0.9900 . ?
C61 H61B 0.9900 . ?
C62 H62A 0.9900 . ?
C62 H62B 0.9900 . ?
C63 C64 1.511(3) . ?
C63 H63A 0.9900 . ?
C63 H63B 0.9900 . ?
C64 C65 1.531(3) . ?
C64 H64A 0.9900 . ?
C64 H64B 0.9900 . ?
C65 C66 1.518(3) . ?
C65 H65A 0.9900 . ?
C65 H65B 0.9900 . ?
C66 H66A 0.9900 . ?
C66 H66B 0.9900 . ?
C67 C72 1.410(3) . ?
C67 C68 1.419(3) . ?
C68 C69 1.398(3) . ?
C68 C79 1.524(3) . ?
C69 C70 1.396(3) . ?
C69 H69 0.9500 . ?
C70 C71 1.387(3) . ?
C70 C73 1.523(3) . ?
C71 C72 1.396(3) . ?
C71 H71 0.9500 . ?
C72 C85 1.516(3) . ?
C73 C74 1.527(3) . ?
C73 C78 1.541(3) . ?
C73 H73 1.0000 . ?
C74 C75 1.532(3) . ?
C74 H74A 0.9900 . ?
C74 H74B 0.9900 . ?
C75 C76 1.523(4) . ?
C75 H75A 0.9900 . ?
C75 H75B 0.9900 . ?
C76 C77 1.527(4) . ?
C76 H76A 0.9900 . ?
C76 H76B 0.9900 . ?
C77 C78 1.531(3) . ?
C77 H77A 0.9900 . ?
C77 H77B 0.9900 . ?
C78 H78A 0.9900 . ?
C78 H78B 0.9900 . ?
C79 C84 1.530(3) . ?
C79 C80 1.537(3) . ?
C79 H79 1.0000 . ?
C80 C81 1.533(3) . ?
C80 H80A 0.9900 . ?
C80 H80B 0.9900 . ?
C81 C82 1.528(4) . ?
C81 H81A 0.9900 . ?
C81 H81B 0.9900 . ?
C82 C83 1.521(4) . ?
C82 H82A 0.9900 . ?
C82 H82B 0.9900 . ?
C83 C84 1.532(3) . ?
C83 H83A 0.9900 . ?
C83 H83B 0.9900 . ?
C84 H84A 0.9900 . ?
C84 H84B 0.9900 . ?
C85 C90 1.538(3) . ?
C85 C86 1.543(3) . ?
C85 H85 1.0000 . ?
C86 C87 1.532(3) . ?
C86 H86A 0.9900 . ?
C86 H86B 0.9900 . ?
C87 C88 1.529(3) . ?
C87 H87A 0.9900 . ?
C87 H87B 0.9900 . ?
C88 C89 1.521(3) . ?
C88 H88A 0.9900 . ?
C88 H88B 0.9900 . ?
C89 C90 1.534(3) . ?
C89 H89A 0.9900 . ?
C89 H89B 0.9900 . ?
C90 H90A 0.9900 . ?
C90 H90B 0.9900 . ?
C91 C96 1.373(3) . ?
C91 C92 1.419(3) . ?
C92 C93 1.410(3) . ?
C93 C94 1.402(3) . ?
C93 H93 0.9500 . ?
C94 C95 1.395(3) . ?
C94 C105 1.510(3) . ?
C95 C96 1.408(3) . ?
C95 H95 0.9500 . ?
C96 C97 1.534(3) . ?
C97 C98 1.534(3) . ?
C97 C107 1.539(3) . ?
C97 C106 1.543(3) . ?
C98 C103 1.376(3) . ?
C98 C99 1.409(3) . ?
C99 C100 1.394(3) . ?
C99 H99 0.9500 . ?
C100 C101 1.399(3) . ?
C100 C109 1.519(3) . ?
C101 C102 1.407(3) . ?
C101 H101 0.9500 . ?
C102 C103 1.415(3) . ?
C104 C105 1.519(3) . ?
C104 H10K 0.9800 . ?
C104 H10L 0.9800 . ?
C104 H10M 0.9800 . ?
C105 H10A 0.9900 . ?
C105 H10B 0.9900 . ?
C106 H10H 0.9800 . ?
C106 H10I 0.9800 . ?
C106 H10J 0.9800 . ?
C107 H10E 0.9800 . ?
C107 H10F 0.9800 . ?
C107 H10G 0.9800 . ?
C108 C109 1.508(3) . ?
C108 H10N 0.9800 . ?
C108 H10O 0.9800 . ?
C108 H10P 0.9800 . ?
C109 H10C 0.9900 . ?
C109 H10D 0.9900 . ?
C110 C111 1.410(3) . ?
C110 C115 1.416(3) . ?
C111 C112 1.402(3) . ?
C111 C116 1.521(3) . ?
C112 C113 1.390(3) . ?
C112 H112 0.9500 . ?
C113 C114 1.399(3) . ?
C113 C119 1.524(3) . ?
C114 C115 1.392(3) . ?
C114 H114 0.9500 . ?
C115 C122 1.527(3) . ?
C116 C117 1.529(3) . ?
C116 C118 1.529(3) . ?
C116 H116 1.0000 . ?
C117 H11D 0.9800 . ?
C117 H11E 0.9800 . ?
C117 H11F 0.9800 . ?
C118 H11A 0.9800 . ?
C118 H11B 0.9800 . ?
C118 H11C 0.9800 . ?
C119 C121 1.521(3) . ?
C119 C120 1.526(3) . ?
C119 H119 1.0000 . ?
C120 H12K 0.9800 . ?
C120 H12L 0.9800 . ?
C120 H12M 0.9800 . ?
C121 H12T 0.9800 . ?
C121 H12U 0.9800 . ?
C121 H12V 0.9800 . ?
C122 C123 1.524(3) . ?
C122 C124 1.527(3) . ?
C122 H122 1.0000 . ?
C123 H12Q 0.9800 . ?
C123 H12R 0.9800 . ?
C123 H12S 0.9800 . ?
C124 H12N 0.9800 . ?
C124 H12O 0.9800 . ?
C124 H12P 0.9800 . ?
C125 C126 1.518(3) . ?
C125 H12I 0.9900 . ?
C125 H12J 0.9900 . ?
C126 C127 1.529(3) . ?
C126 H12C 0.9900 . ?
C126 H12D 0.9900 . ?
C127 C128 1.515(3) . ?
C127 H12G 0.9900 . ?
C127 H12H 0.9900 . ?
C128 H12A 0.9900 . ?
C128 H12B 0.9900 . ?
C129 C130 1.515(3) . ?
C129 H12E 0.9900 . ?
C129 H12F 0.9900 . ?
C130 C131 1.524(3) . ?
C130 H13C 0.9900 . ?
C130 H13D 0.9900 . ?
C131 C132 1.519(3) . ?
C131 H13E 0.9900 . ?
C131 H13F 0.9900 . ?
C132 H13A 0.9900 . ?
C132 H13B 0.9900 . ?
C133 C134 1.507(4) . ?
C133 H13G 0.9800 . ?
C133 H13H 0.9800 . ?
C133 H13I 0.9800 . ?
C134 C139 1.387(3) . ?
C134 C135 1.399(4) . ?
C135 C136 1.375(4) . ?
C135 H135 0.9500 . ?
C136 C137 1.375(4) . ?
C136 H136 0.9500 . ?
C137 C138 1.387(4) . ?
C137 H137 0.9500 . ?
C138 C139 1.384(3) . ?
C138 H138 0.9500 . ?
C139 H139 0.9500 . ?
C140 C141 1.505(4) . ?
C140 H14F 0.9800 . ?
C140 H14G 0.9800 . ?
C140 H14H 0.9800 . ?
C141 C146 1.388(4) . ?
C141 C142 1.394(3) . ?
C142 C143 1.388(4) . ?
C142 H142 0.9500 . ?
C143 C144 1.389(4) . ?
C143 H143 0.9500 . ?
C144 C145 1.384(4) . ?
C144 H144 0.9500 . ?
C145 C146 1.385(4) . ?
C145 H145 0.9500 . ?
C146 H146 0.9500 . ?
C147 C148 1.507(3) . ?
C147 H14C 0.9800 . ?
C147 H14D 0.9800 . ?
C147 H14E 0.9800 . ?
C148 C153 1.391(3) . ?
C148 C149 1.392(3) . ?
C149 C150 1.386(3) . ?
C149 H149 0.9500 . ?
C150 C151 1.390(3) . ?
C150 H150 0.9500 . ?
C151 C152 1.387(3) . ?
C151 H151 0.9500 . ?
C152 C153 1.381(4) . ?
C152 H152 0.9500 . ?
C153 H153 0.9500 . ?
C154 C155 1.521(5) . ?
C154 H15C 0.9800 . ?
C154 H15D 0.9800 . ?
C154 H15E 0.9800 . ?
C155 C160 1.375(5) . ?
C155 C156 1.385(4) . ?
C156 C157 1.374(4) . ?
C156 H156 0.9500 . ?
C157 C158 1.391(4) . ?
C157 H157 0.9500 . ?
C158 C159 1.415(5) . ?
C158 H158 0.9500 . ?
C159 C160 1.348(5) . ?
C159 H159 0.9500 . ?
C160 H160 0.9500 . ?

loop_
_geom_torsion_atom_site_label_1
_geom_torsion_atom_site_label_2
_geom_torsion_atom_site_label_3
_geom_torsion_atom_site_label_4
_geom_torsion
_geom_torsion_site_symmetry_1
_geom_torsion_site_symmetry_2
_geom_torsion_site_symmetry_3
_geom_torsion_site_symmetry_4
_geom_torsion_publ_flag
C26 N1 C1 C6 68.9(2) . . . . ?
Mg1 N1 C1 C6 -98.62(19) . . . . ?
C26 N1 C1 C2 -118.5(2) . . . . ?
Mg1 N1 C1 C2 74.0(2) . . . . ?
C6 C1 C2 C3 6.9(3) . . . . ?
N1 C1 C2 C3 -165.89(18) . . . . ?
C6 C1 C2 C7 -169.82(17) . . . . ?
N1 C1 C2 C7 17.4(3) . . . . ?
C1 C2 C3 C4 -1.0(3) . . . . ?
C7 C2 C3 C4 175.67(19) . . . . ?
C2 C3 C4 C5 -4.6(3) . . . . ?
C2 C3 C4 C13 175.81(19) . . . . ?
C3 C4 C5 C6 4.5(3) . . . . ?
C13 C4 C5 C6 -175.99(19) . . . . ?
C4 C5 C6 C1 1.4(3) . . . . ?
C4 C5 C6 C19 -179.89(18) . . . . ?
C2 C1 C6 C5 -7.1(3) . . . . ?
N1 C1 C6 C5 165.61(18) . . . . ?
C2 C1 C6 C19 174.19(17) . . . . ?
N1 C1 C6 C19 -13.1(3) . . . . ?
C3 C2 C7 C12 20.9(3) . . . . ?
C1 C2 C7 C12 -162.48(19) . . . . ?
C3 C2 C7 C8 -103.5(2) . . . . ?
C1 C2 C7 C8 73.2(2) . . . . ?
C2 C7 C8 C9 -178.95(17) . . . . ?
C12 C7 C8 C9 54.4(2) . . . . ?
C7 C8 C9 C10 -57.6(2) . . . . ?
C8 C9 C10 C11 58.1(2) . . . . ?
C9 C10 C11 C12 -56.4(2) . . . . ?
C10 C11 C12 C7 54.4(3) . . . . ?
C2 C7 C12 C11 -176.83(19) . . . . ?
C8 C7 C12 C11 -52.8(3) . . . . ?
C5 C4 C13 C18 123.6(2) . . . . ?
C3 C4 C13 C18 -56.9(3) . . . . ?
C5 C4 C13 C14 -112.0(2) . . . . ?
C3 C4 C13 C14 67.6(3) . . . . ?
C4 C13 C14 C15 -179.23(19) . . . . ?
C18 C13 C14 C15 -53.9(3) . . . . ?
C13 C14 C15 C16 56.1(3) . . . . ?
C14 C15 C16 C17 -57.4(3) . . . . ?
C15 C16 C17 C18 57.2(3) . . . . ?
C4 C13 C18 C17 179.1(2) . . . . ?
C14 C13 C18 C17 53.7(3) . . . . ?
C16 C17 C18 C13 -55.6(3) . . . . ?
C5 C6 C19 C20 -92.8(2) . . . . ?
C1 C6 C19 C20 85.9(2) . . . . ?
C5 C6 C19 C24 32.3(3) . . . . ?
C1 C6 C19 C24 -149.00(19) . . . . ?
C6 C19 C20 C21 -174.24(18) . . . . ?
C24 C19 C20 C21 58.2(2) . . . . ?
C19 C20 C21 C22 -57.0(3) . . . . ?
C20 C21 C22 C23 54.9(3) . . . . ?
C21 C22 C23 C24 -54.8(3) . . . . ?
C6 C19 C24 C23 173.95(19) . . . . ?
C20 C19 C24 C23 -58.7(2) . . . . ?
C22 C23 C24 C19 57.3(3) . . . . ?
C37 O1 C25 C30 -17.5(3) . . . . ?
Mg1 O1 C25 C30 -178.98(14) . . . . ?
C37 O1 C25 C26 158.30(16) . . . . ?
Mg1 O1 C25 C26 -3.2(2) . . . . ?
C1 N1 C26 C27 16.9(3) . . . . ?
Mg1 N1 C26 C27 -174.52(16) . . . . ?
C1 N1 C26 C25 -161.49(17) . . . . ?
Mg1 N1 C26 C25 7.1(2) . . . . ?
C30 C25 C26 N1 172.95(18) . . . . ?
O1 C25 C26 N1 -2.7(2) . . . . ?
C30 C25 C26 C27 -5.6(3) . . . . ?
O1 C25 C26 C27 178.76(16) . . . . ?
N1 C26 C27 C28 -175.78(19) . . . . ?
C25 C26 C27 C28 2.6(3) . . . . ?
C26 C27 C28 C29 0.6(3) . . . . ?
C26 C27 C28 C39 178.7(2) . . . . ?
C27 C28 C29 C30 -1.4(3) . . . . ?
C39 C28 C29 C30 -179.5(2) . . . . ?
O1 C25 C30 C29 -179.88(17) . . . . ?
C26 C25 C30 C29 5.0(3) . . . . ?
O1 C25 C30 C31 1.9(3) . . . . ?
C26 C25 C30 C31 -173.24(17) . . . . ?
C28 C29 C30 C25 -1.2(3) . . . . ?
C28 C29 C30 C31 176.99(18) . . . . ?
C25 C30 C31 C32 11.8(2) . . . . ?
C29 C30 C31 C32 -166.31(17) . . . . ?
C25 C30 C31 C40 -109.6(2) . . . . ?
C29 C30 C31 C40 72.3(2) . . . . ?
C25 C30 C31 C41 131.40(19) . . . . ?
C29 C30 C31 C41 -46.7(2) . . . . ?
C30 C31 C32 C37 -11.4(2) . . . . ?
C40 C31 C32 C37 109.3(2) . . . . ?
C41 C31 C32 C37 -130.93(19) . . . . ?
C30 C31 C32 C33 167.97(17) . . . . ?
C40 C31 C32 C33 -71.4(2) . . . . ?
C41 C31 C32 C33 48.4(2) . . . . ?
C37 C32 C33 C34 1.5(3) . . . . ?
C31 C32 C33 C34 -177.91(18) . . . . ?
C32 C33 C34 C35 0.8(3) . . . . ?
C32 C33 C34 C43 179.90(19) . . . . ?
C33 C34 C35 C36 -1.8(3) . . . . ?
C43 C34 C35 C36 179.12(18) . . . . ?
C44 N2 C36 C35 -8.0(3) . . . . ?
Mg1 N2 C36 C35 177.65(16) . . . . ?
C44 N2 C36 C37 172.11(17) . . . . ?
Mg1 N2 C36 C37 -2.2(2) . . . . ?
C34 C35 C36 N2 -179.56(19) . . . . ?
C34 C35 C36 C37 0.3(3) . . . . ?
C33 C32 C37 O1 177.83(16) . . . . ?
C31 C32 C37 O1 -2.8(3) . . . . ?
C33 C32 C37 C36 -3.1(3) . . . . ?
C31 C32 C37 C36 176.23(17) . . . . ?
C25 O1 C37 C32 17.9(3) . . . . ?
Mg1 O1 C37 C32 179.48(14) . . . . ?
C25 O1 C37 C36 -161.26(16) . . . . ?
Mg1 O1 C37 C36 0.3(2) . . . . ?
N2 C36 C37 C32 -177.84(18) . . . . ?
C35 C36 C37 C32 2.2(3) . . . . ?
N2 C36 C37 O1 1.3(2) . . . . ?
C35 C36 C37 O1 -178.65(16) . . . . ?
C29 C28 C39 C38 115.4(3) . . . . ?
C27 C28 C39 C38 -62.7(3) . . . . ?
C33 C34 C43 C42 8.5(3) . . . . ?
C35 C34 C43 C42 -172.40(19) . . . . ?
C36 N2 C44 C45 -80.6(2) . . . . ?
Mg1 N2 C44 C45 92.8(2) . . . . ?
C36 N2 C44 C49 101.5(2) . . . . ?
Mg1 N2 C44 C49 -85.1(2) . . . . ?
C49 C44 C45 C46 -0.4(3) . . . . ?
N2 C44 C45 C46 -178.40(18) . . . . ?
C49 C44 C45 C50 178.29(18) . . . . ?
N2 C44 C45 C50 0.3(3) . . . . ?
C44 C45 C46 C47 0.9(3) . . . . ?
C50 C45 C46 C47 -177.9(2) . . . . ?
C45 C46 C47 C48 -0.4(4) . . . . ?
C45 C46 C47 C53 179.6(2) . . . . ?
C46 C47 C48 C49 -0.5(4) . . . . ?
C53 C47 C48 C49 179.5(2) . . . . ?
C47 C48 C49 C44 0.9(3) . . . . ?
C47 C48 C49 C56 -179.0(2) . . . . ?
C45 C44 C49 C48 -0.4(3) . . . . ?
N2 C44 C49 C48 177.53(18) . . . . ?
C45 C44 C49 C56 179.48(18) . . . . ?
N2 C44 C49 C56 -2.6(3) . . . . ?
C46 C45 C50 C51 -68.5(3) . . . . ?
C44 C45 C50 C51 112.7(2) . . . . ?
C46 C45 C50 C52 54.8(3) . . . . ?
C44 C45 C50 C52 -124.0(2) . . . . ?
C46 C47 C53 C55 -144.6(3) . . . . ?
C48 C47 C53 C55 35.4(4) . . . . ?
C46 C47 C53 C54 81.0(4) . . . . ?
C48 C47 C53 C54 -99.0(3) . . . . ?
C48 C49 C56 C58 -33.8(3) . . . . ?
C44 C49 C56 C58 146.27(19) . . . . ?
C48 C49 C56 C57 90.4(2) . . . . ?
C44 C49 C56 C57 -89.4(2) . . . . ?
C62 O2 C59 C60 3.9(2) . . . . ?
Mg1 O2 C59 C60 -170.00(13) . . . . ?
O2 C59 C60 C61 -27.9(2) . . . . ?
C59 C60 C61 C62 40.5(2) . . . . ?
C59 O2 C62 C61 22.1(2) . . . . ?
Mg1 O2 C62 C61 -165.32(13) . . . . ?
C60 C61 C62 O2 -38.8(2) . . . . ?
C66 O3 C63 C64 31.2(2) . . . . ?
Mg1 O3 C63 C64 -130.54(15) . . . . ?
O3 C63 C64 C65 -36.4(2) . . . . ?
C63 C64 C65 C66 27.9(2) . . . . ?
C63 O3 C66 C65 -13.0(2) . . . . ?
Mg1 O3 C66 C65 148.57(14) . . . . ?
C64 C65 C66 O3 -10.0(2) . . . . ?
C92 N3 C67 C72 111.6(2) . . . . ?
Mg2 N3 C67 C72 -86.0(2) . . . . ?
C92 N3 C67 C68 -74.6(2) . . . . ?
Mg2 N3 C67 C68 87.7(2) . . . . ?
C72 C67 C68 C69 3.9(3) . . . . ?
N3 C67 C68 C69 -170.02(17) . . . . ?
C72 C67 C68 C79 -176.09(17) . . . . ?
N3 C67 C68 C79 10.0(3) . . . . ?
C67 C68 C69 C70 0.1(3) . . . . ?
C79 C68 C69 C70 -179.91(18) . . . . ?
C68 C69 C70 C71 -3.2(3) . . . . ?
C68 C69 C70 C73 175.03(18) . . . . ?
C69 C70 C71 C72 2.3(3) . . . . ?
C73 C70 C71 C72 -175.96(18) . . . . ?
C70 C71 C72 C67 1.6(3) . . . . ?
C70 C71 C72 C85 -175.42(18) . . . . ?
C68 C67 C72 C71 -4.7(3) . . . . ?
N3 C67 C72 C71 169.13(18) . . . . ?
C68 C67 C72 C85 172.23(17) . . . . ?
N3 C67 C72 C85 -13.9(3) . . . . ?
C71 C70 C73 C74 -164.86(19) . . . . ?
C69 C70 C73 C74 16.9(3) . . . . ?
C71 C70 C73 C78 70.8(2) . . . . ?
C69 C70 C73 C78 -107.4(2) . . . . ?
C70 C73 C74 C75 179.10(19) . . . . ?
C78 C73 C74 C75 -56.3(2) . . . . ?
C73 C74 C75 C76 57.4(3) . . . . ?
C74 C75 C76 C77 -56.5(3) . . . . ?
C75 C76 C77 C78 55.9(3) . . . . ?
C76 C77 C78 C73 -55.6(3) . . . . ?
C70 C73 C78 C77 -177.43(19) . . . . ?
C74 C73 C78 C77 55.4(2) . . . . ?
C69 C68 C79 C84 46.4(2) . . . . ?
C67 C68 C79 C84 -133.56(19) . . . . ?
C69 C68 C79 C80 -77.9(2) . . . . ?
C67 C68 C79 C80 102.1(2) . . . . ?
C68 C79 C80 C81 -174.62(18) . . . . ?
C84 C79 C80 C81 58.5(2) . . . . ?
C79 C80 C81 C82 -58.4(3) . . . . ?
C80 C81 C82 C83 56.5(3) . . . . ?
C81 C82 C83 C84 -55.5(3) . . . . ?
C68 C79 C84 C83 177.49(18) . . . . ?
C80 C79 C84 C83 -57.3(2) . . . . ?
C82 C83 C84 C79 56.4(3) . . . . ?
C71 C72 C85 C90 -53.2(2) . . . . ?
C67 C72 C85 C90 129.82(19) . . . . ?
C71 C72 C85 C86 70.1(2) . . . . ?
C67 C72 C85 C86 -106.9(2) . . . . ?
C72 C85 C86 C87 -178.74(18) . . . . ?
C90 C85 C86 C87 -53.6(2) . . . . ?
C85 C86 C87 C88 56.5(2) . . . . ?
C86 C87 C88 C89 -57.2(2) . . . . ?
C87 C88 C89 C90 56.5(2) . . . . ?
C88 C89 C90 C85 -54.9(2) . . . . ?
C72 C85 C90 C89 175.87(16) . . . . ?
C86 C85 C90 C89 52.6(2) . . . . ?
C103 O4 C91 C96 13.9(3) . . . . ?
Mg2 O4 C91 C96 -177.99(14) . . . . ?
C103 O4 C91 C92 -162.56(16) . . . . ?
Mg2 O4 C91 C92 5.6(2) . . . . ?
C67 N3 C92 C93 -26.9(3) . . . . ?
Mg2 N3 C92 C93 168.89(16) . . . . ?
C67 N3 C92 C91 152.13(17) . . . . ?
Mg2 N3 C92 C91 -12.1(2) . . . . ?
C96 C91 C92 N3 -171.79(18) . . . . ?
O4 C91 C92 N3 4.5(2) . . . . ?
C96 C91 C92 C93 7.4(3) . . . . ?
O4 C91 C92 C93 -176.38(16) . . . . ?
N3 C92 C93 C94 176.42(19) . . . . ?
C91 C92 C93 C94 -2.6(3) . . . . ?
C92 C93 C94 C95 -1.6(3) . . . . ?
C92 C93 C94 C105 -179.54(18) . . . . ?
C93 C94 C95 C96 1.9(3) . . . . ?
C105 C94 C95 C96 179.83(18) . . . . ?
O4 C91 C96 C95 176.95(17) . . . . ?
C92 C91 C96 C95 -7.2(3) . . . . ?
O4 C91 C96 C97 -5.2(3) . . . . ?
C92 C91 C96 C97 170.67(18) . . . . ?
C94 C95 C96 C91 2.2(3) . . . . ?
C94 C95 C96 C97 -175.67(18) . . . . ?
C91 C96 C97 C98 -5.0(2) . . . . ?
C95 C96 C97 C98 172.70(17) . . . . ?
C91 C96 C97 C107 116.4(2) . . . . ?
C95 C96 C97 C107 -65.9(2) . . . . ?
C91 C96 C97 C106 -124.2(2) . . . . ?
C95 C96 C97 C106 53.5(2) . . . . ?
C96 C97 C98 C103 7.2(2) . . . . ?
C107 C97 C98 C103 -114.3(2) . . . . ?
C106 C97 C98 C103 126.27(19) . . . . ?
C96 C97 C98 C99 -171.26(17) . . . . ?
C107 C97 C98 C99 67.2(2) . . . . ?
C106 C97 C98 C99 -52.2(2) . . . . ?
C103 C98 C99 C100 -0.5(3) . . . . ?
C97 C98 C99 C100 178.00(18) . . . . ?
C98 C99 C100 C101 0.5(3) . . . . ?
C98 C99 C100 C109 -178.59(19) . . . . ?
C99 C100 C101 C102 -1.1(3) . . . . ?
C109 C100 C101 C102 177.98(19) . . . . ?
C110 N4 C102 C101 2.2(3) . . . . ?
Mg2 N4 C102 C101 -178.46(16) . . . . ?
C110 N4 C102 C103 -176.88(16) . . . . ?
Mg2 N4 C102 C103 2.5(2) . . . . ?
C100 C101 C102 N4 -177.41(19) . . . . ?
C100 C101 C102 C103 1.7(3) . . . . ?
C99 C98 C103 O4 179.19(17) . . . . ?
C97 C98 C103 O4 0.7(3) . . . . ?
C99 C98 C103 C102 1.3(3) . . . . ?
C97 C98 C103 C102 -177.28(17) . . . . ?
C91 O4 C103 C98 -11.5(3) . . . . ?
Mg2 O4 C103 C98 -179.60(14) . . . . ?
C91 O4 C103 C102 166.67(16) . . . . ?
Mg2 O4 C103 C102 -1.4(2) . . . . ?
N4 C102 C103 C98 177.35(18) . . . . ?
C101 C102 C103 C98 -1.8(3) . . . . ?
N4 C102 C103 O4 -0.8(2) . . . . ?
C101 C102 C103 O4 -179.94(16) . . . . ?
C95 C94 C105 C104 -94.1(2) . . . . ?
C93 C94 C105 C104 83.8(3) . . . . ?
C99 C100 C109 C108 -78.8(3) . . . . ?
C101 C100 C109 C108 102.1(3) . . . . ?
C102 N4 C110 C111 -97.2(2) . . . . ?
Mg2 N4 C110 C111 83.6(2) . . . . ?
C102 N4 C110 C115 85.1(2) . . . . ?
Mg2 N4 C110 C115 -94.2(2) . . . . ?
C115 C110 C111 C112 -0.7(3) . . . . ?
N4 C110 C111 C112 -178.51(17) . . . . ?
C115 C110 C111 C116 -179.67(18) . . . . ?
N4 C110 C111 C116 2.5(3) . . . . ?
C110 C111 C112 C113 -0.2(3) . . . . ?
C116 C111 C112 C113 178.8(2) . . . . ?
C111 C112 C113 C114 0.8(3) . . . . ?
C111 C112 C113 C119 -178.63(19) . . . . ?
C112 C113 C114 C115 -0.5(3) . . . . ?
C119 C113 C114 C115 178.89(19) . . . . ?
C113 C114 C115 C110 -0.3(3) . . . . ?
C113 C114 C115 C122 179.03(19) . . . . ?
C111 C110 C115 C114 0.9(3) . . . . ?
N4 C110 C115 C114 178.73(18) . . . . ?
C111 C110 C115 C122 -178.39(18) . . . . ?
N4 C110 C115 C122 -0.6(3) . . . . ?
C112 C111 C116 C117 41.6(3) . . . . ?
C110 C111 C116 C117 -139.5(2) . . . . ?
C112 C111 C116 C118 -82.5(3) . . . . ?
C110 C111 C116 C118 96.4(2) . . . . ?
C112 C113 C119 C121 110.0(2) . . . . ?
C114 C113 C119 C121 -69.4(3) . . . . ?
C112 C113 C119 C120 -14.7(3) . . . . ?
C114 C113 C119 C120 165.9(2) . . . . ?
C114 C115 C122 C123 76.4(3) . . . . ?
C110 C115 C122 C123 -104.3(2) . . . . ?
C114 C115 C122 C124 -46.7(3) . . . . ?
C110 C115 C122 C124 132.6(2) . . . . ?
C128 O5 C125 C126 7.0(2) . . . . ?
Mg2 O5 C125 C126 -150.76(14) . . . . ?
O5 C125 C126 C127 15.4(2) . . . . ?
C125 C126 C127 C128 -30.8(2) . . . . ?
C125 O5 C128 C127 -26.9(2) . . . . ?
Mg2 O5 C128 C127 129.67(15) . . . . ?
C126 C127 C128 O5 35.4(2) . . . . ?
C132 O6 C129 C130 -14.0(2) . . . . ?
Mg2 O6 C129 C130 169.51(13) . . . . ?
O6 C129 C130 C131 34.4(2) . . . . ?
C129 C130 C131 C132 -41.3(2) . . . . ?
C129 O6 C132 C131 -12.4(2) . . . . ?
Mg2 O6 C132 C131 163.61(14) . . . . ?
C130 C131 C132 O6 33.5(2) . . . . ?
C139 C134 C135 C136 0.5(4) . . . . ?
C133 C134 C135 C136 179.5(3) . . . . ?
C134 C135 C136 C137 -0.1(4) . . . . ?
C135 C136 C137 C138 -0.6(4) . . . . ?
C136 C137 C138 C139 0.8(4) . . . . ?
C137 C138 C139 C134 -0.4(4) . . . . ?
C135 C134 C139 C138 -0.3(3) . . . . ?
C133 C134 C139 C138 -179.3(2) . . . . ?
C146 C141 C142 C143 0.8(4) . . . . ?
C140 C141 C142 C143 -177.0(2) . . . . ?
C141 C142 C143 C144 -0.1(4) . . . . ?
C142 C143 C144 C145 -0.5(4) . . . . ?
C143 C144 C145 C146 0.3(4) . . . . ?
C144 C145 C146 C141 0.6(4) . . . . ?
C142 C141 C146 C145 -1.1(4) . . . . ?
C140 C141 C146 C145 176.8(2) . . . . ?
C153 C148 C149 C150 -1.7(3) . . . . ?
C147 C148 C149 C150 176.7(2) . . . . ?
C148 C149 C150 C151 0.3(3) . . . . ?
C149 C150 C151 C152 0.7(4) . . . . ?
C150 C151 C152 C153 -0.3(4) . . . . ?
C151 C152 C153 C148 -1.2(4) . . . . ?
C149 C148 C153 C152 2.1(3) . . . . ?
C147 C148 C153 C152 -176.2(2) . . . . ?
C160 C155 C156 C157 1.2(4) . . . . ?
C154 C155 C156 C157 -178.7(3) . . . . ?
C155 C156 C157 C158 -1.5(4) . . . . ?
C156 C157 C158 C159 0.9(4) . . . . ?
C157 C158 C159 C160 0.0(4) . . . . ?
C158 C159 C160 C155 -0.3(5) . . . . ?
C156 C155 C160 C159 -0.3(4) . . . . ?
C154 C155 C160 C159 179.6(3) . . . . ?
